data_4060680
loop_
_publ_author_name
'Nigel T. Lucas'
'Eleni G. A. Notaras'
'Marie P. Cifuentes'
'Mark G. Humphrey'

_publ_section_title
;
 Mixed-Metal Cluster Chemistry. 21. Synthesis and Crystallographic and
 Electrochemical Studies of Alkyne-Coordinated Group 6-Iridium Clusters
 Linked by Phenylenevinylene Groups
;
_journal_name_full Organometallics
_journal_page_first 284
_journal_page_last 301
_journal_paper_doi 10.1021/om020203r
_journal_volume 22
_journal_year 2003
_chemical_formula_moiety 'C70 H38 Ir4 Mo4 O16 '
_chemical_formula_sum 'C70 H38 Ir4 Mo4 O16'
_chemical_formula_weight 2287.62
_space_group_IT_number 2
_symmetry_cell_setting triclinic
_symmetry_Int_Tables_number 2
_symmetry_space_group_name_Hall '-P 1'
_symmetry_space_group_name_H-M 'P -1'
_audit_creation_date 2001-04-17
_audit_creation_method 'by teXsan v1.8'
_audit_update_record
;
?
;
_cell_angle_alpha 74.615(1)
_cell_angle_beta 83.982(1)
_cell_angle_gamma 68.9618(9)
_cell_formula_units_Z 1
_cell_length_a 9.6923(2)
_cell_length_b 10.4511(2)
_cell_length_c 18.9394(3)
_cell_measurement_reflns_used 55415
_cell_measurement_temperature 200
_cell_volume 1726.324(56)
_computing_cell_refinement 'HKL Scalepack (Otwinowski & Minor 1997)'
_computing_data_collection KappaCCD
_computing_data_reduction
;
Denzo and Scalepak (Otwinowski & Minor, 1997)
;
_computing_publication_material 'teXsan (MSC, 1992-1997)'
_computing_structure_refinement 'teXsan (MSC, 1992-1997)'
_computing_structure_solution
;
SIR92 (Altomare, et. al. 1994)
;
_diffrn_ambient_temperature 200
_diffrn_measurement_device_type 'Nonius KappaCCD'
_diffrn_measurement_method '\f and \w scans'
_diffrn_orient_matrix_UB_11 0.00000
_diffrn_orient_matrix_UB_12 0.00000
_diffrn_orient_matrix_UB_13 0.00000
_diffrn_orient_matrix_UB_21 0.00000
_diffrn_orient_matrix_UB_22 0.00000
_diffrn_orient_matrix_UB_23 0.00000
_diffrn_orient_matrix_UB_31 0.00000
_diffrn_orient_matrix_UB_32 0.00000
_diffrn_orient_matrix_UB_33 0.00000
_diffrn_radiation_detector CCD
_diffrn_radiation_monochromator graphite
_diffrn_radiation_source 'fine-focus sealed tube'
_diffrn_radiation_type 'Mo K\a'
_diffrn_radiation_wavelength 0.7107
_diffrn_reflns_av_R_equivalents 0.08054
_diffrn_reflns_av_sigmaI/netI 0.140
_diffrn_reflns_limit_h_max 13
_diffrn_reflns_limit_h_min -13
_diffrn_reflns_limit_k_max 14
_diffrn_reflns_limit_k_min -14
_diffrn_reflns_limit_l_max 26
_diffrn_reflns_limit_l_min -25
_diffrn_reflns_number 55415
_diffrn_reflns_reduction_process 'Lp corrections applied'
_diffrn_reflns_theta_max 30.08
_diffrn_reflns_theta_min 3.46
_diffrn_standards_decay_% 0.00
_diffrn_standards_interval_count 0
_diffrn_standards_number 0
_exptl_absorpt_coefficient_mu 8.464
_exptl_absorpt_correction_T_max 0.508
_exptl_absorpt_correction_T_min 0.353
_exptl_absorpt_correction_type multi-scan
_exptl_absorpt_process_details
;
Sortav multi-scan from symmetry-related measurements (Blessing 1995) and
(Blessing 1997)
;
_exptl_crystal_colour 'dark green'
_exptl_crystal_density_diffrn 2.200
_exptl_crystal_density_meas ?
_exptl_crystal_description block
_exptl_crystal_F_000 1088.00
_exptl_crystal_size_max 0.19
_exptl_crystal_size_mid 0.13
_exptl_crystal_size_min 0.08
_refine_diff_density_max 1.07
_refine_diff_density_min -2.06
_refine_ls_extinction_method none
_refine_ls_goodness_of_fit_all 0.821
_refine_ls_goodness_of_fit_ref 0.862
_refine_ls_hydrogen_treatment noref
_refine_ls_matrix_type full
_refine_ls_number_constraints 0
_refine_ls_number_parameters 418
_refine_ls_number_reflns 6243
_refine_ls_number_restraints 12
_refine_ls_R_factor_all 0.0702
_refine_ls_R_factor_gt 0.0377
_refine_ls_shift/su_max 0.0270
_refine_ls_shift/su_mean 0.4430
_refine_ls_structure_factor_coef F
_refine_ls_weighting_details 'w = 1/[\s^2^(Fo) + 0.00040|Fo|^2^]'
_refine_ls_weighting_scheme sigma
_refine_ls_wR_factor_all 0.0502
_refine_ls_wR_factor_ref 0.0410
_reflns_number_gt 6243
_reflns_number_total 10103
_reflns_threshold_expression I>2.00\s(I)
_cod_original_sg_symbol_H-M 'P -1       '
_cod_original_formula_sum 'C70 H38 Ir4 Mo4 O16 '
_cod_database_code 4060680

loop_
_symmetry_equiv_pos_as_xyz
'   +x,   +y,   +z'
'   -x,   -y,   -z'

loop_
_atom_site_label
_atom_site_fract_x
_atom_site_fract_y
_atom_site_fract_z
_atom_site_U_iso_or_equiv
_atom_site_occupancy
_atom_site_refinement_flags
_atom_site_adp_type
_atom_site_calc_flag
Ir(1) 0.08510(3) -0.08456(3) 0.31622(2) 0.04568(9) 1.000 . Uani d
Ir(2) 0.08612(3) -0.00503(3) 0.16882(1) 0.04074(8) 1.000 . Uani d
Mo(1) 0.35606(7) -0.10199(6) 0.24153(4) 0.0443(2) 1.000 . Uani d
Mo(2) -0.07376(7) 0.19933(6) 0.24460(4) 0.0466(2) 1.000 . Uani d
O(1) 0.118(1) -0.1633(9) 0.4802(4) 0.114(3) 1.000 . Uani d
O(2) -0.0541(8) -0.3082(7) 0.3290(4) 0.103(3) 1.000 . Uani d
O(3) 0.0533(9) 0.1317(9) 0.0064(4) 0.100(3) 1.000 . Uani d
O(4) -0.0122(8) -0.2456(6) 0.1599(4) 0.084(2) 1.000 . Uani d
O(5) 0.3309(9) -0.3880(7) 0.3266(5) 0.141(3) 1.000 . Uani d
O(6) 0.3582(7) -0.2152(8) 0.1062(4) 0.092(3) 1.000 . Uani d
O(7) -0.2400(7) 0.0525(7) 0.3685(4) 0.092(2) 1.000 . Uani d
O(8) -0.2470(6) 0.1410(7) 0.1369(4) 0.079(2) 1.000 . Uani d
C(1) 0.108(1) -0.1291(9) 0.4191(5) 0.068(2) 1.000 . Uani d
C(2) -0.002(1) -0.2254(9) 0.3248(5) 0.065(3) 1.000 . Uani d
C(3) 0.0716(9) 0.082(1) 0.0660(5) 0.060(2) 1.000 . Uani d
C(4) 0.0212(9) -0.1551(8) 0.1615(4) 0.055(2) 1.000 . Uani d
C(5) 0.309(1) -0.2695(9) 0.3002(6) 0.083(3) 1.000 . Uani d
C(6) 0.3243(8) -0.1577(9) 0.1546(5) 0.056(2) 1.000 . Uani d
C(7) -0.1504(9) 0.0773(8) 0.3255(5) 0.060(2) 1.000 . Uani d
C(8) -0.1554(8) 0.1362(8) 0.1744(5) 0.054(2) 1.000 . Uani d
C(9) 0.5911(9) -0.2485(9) 0.2279(6) 0.069(2) 1.000 . Uani d
C(10) 0.5775(9) -0.238(1) 0.2997(6) 0.078(2) 1.000 . Uani d
C(11) 0.5556(9) -0.098(1) 0.2987(5) 0.068(2) 1.000 . Uani d
C(12) 0.5572(7) -0.0216(9) 0.2260(5) 0.055(2) 1.000 . Uani d
C(13) 0.5838(8) -0.1163(9) 0.1812(5) 0.058(2) 1.000 . Uani d
C(14) 0.616(1) -0.088(1) 0.1001(5) 0.076(3) 1.000 . Uani d
C(15) -0.1037(9) 0.4288(8) 0.2470(6) 0.075(2) 1.000 . Uani d
C(16) -0.200(1) 0.379(1) 0.3011(6) 0.092(4) 1.000 . Uani d
C(17) -0.301(1) 0.358(1) 0.2610(8) 0.095(3) 1.000 . Uani d
C(18) -0.272(1) 0.396(1) 0.1874(8) 0.102(3) 1.000 . Uani d
C(19) -0.152(1) 0.4364(9) 0.1801(7) 0.087(2) 1.000 . Uani d
C(20) -0.106(2) 0.491(2) 0.0990(8) 0.176(6) 1.000 . Uani d
C(21) 0.234(3) 0.477(3) 0.511(2) 0.140(9) 0.500 D Uiso d
C(21a) 0.518(4) 0.339(4) 0.484(2) 0.19(1) 0.500 D Uiso d
C(22) 0.334(3) 0.336(5) 0.496(3) 0.22(1) 0.500 D Uiso d
C(22a) 0.366(3) 0.329(5) 0.495(2) 0.179 0.500 D Uiso d
C(23a) 0.329(2) 0.280(2) 0.432(1) 0.099(7) 0.500 D Uiso d
C(23) 0.244(3) 0.281(2) 0.458(2) 0.134(9) 0.500 D Uiso d
C(24a) 0.207(2) 0.217(3) 0.453(1) 0.101(7) 0.500 D Uiso d
C(24) 0.344(2) 0.132(2) 0.453(1) 0.091(6) 0.500 D Uiso d
C(25a) 0.131(2) 0.219(2) 0.3859(8) 0.072(5) 0.500 D Uiso d
C(25) 0.268(2) 0.062(2) 0.4169(6) 0.060(4) 0.500 D Uiso d
C(26) 0.2384(9) 0.1349(9) 0.3373(4) 0.055(2) 1.000 D Uani d
C(27) 0.1748(7) 0.0790(6) 0.2858(4) 0.041(2) 1.000 . Uani d
C(28) 0.1760(7) 0.1226(6) 0.2066(4) 0.037(1) 1.000 . Uani d
C(29) 0.2410(7) 0.2275(6) 0.1601(4) 0.037(2) 1.000 . Uani d
C(30) 0.2531(7) 0.3407(7) 0.1838(4) 0.042(2) 1.000 . Uani d
C(31) 0.3197(8) 0.4326(7) 0.1397(4) 0.047(2) 1.000 . Uani d
C(32) 0.3813(7) 0.4142(7) 0.0722(4) 0.043(2) 1.000 . Uani d
C(33) 0.3708(8) 0.3028(7) 0.0490(4) 0.044(2) 1.000 . Uani d
C(34) 0.3027(7) 0.2136(7) 0.0916(4) 0.040(2) 1.000 . Uani d
C(35) 0.4570(8) 0.5089(7) 0.0287(4) 0.046(2) 1.000 . Uani d
H(9) 0.6034 -0.3313 0.2124 0.083 1.000 . Uiso c
H(10) 0.5822 -0.3130 0.3420 0.094 1.000 . Uiso c
H(11) 0.5419 -0.0604 0.3406 0.081 1.000 . Uiso c
H(12) 0.5430 0.0764 0.2097 0.066 1.000 . Uiso c
H(14b) 0.6034 0.0087 0.0811 0.091 1.000 . Uiso c
H(14a) 0.7150 -0.1445 0.0916 0.091 1.000 . Uiso c
H(14c) 0.5502 -0.1121 0.0764 0.091 1.000 . Uiso c
H(15) -0.0221 0.4523 0.2558 0.090 1.000 . Uiso c
H(16) -0.1961 0.3626 0.3528 0.111 1.000 . Uiso c
H(17) -0.3781 0.3235 0.2817 0.114 1.000 . Uiso c
H(18) -0.3261 0.3940 0.1488 0.122 1.000 . Uiso c
H(20c) -0.0205 0.5162 0.0989 0.212 1.000 . Uiso c
H(20b) -0.0843 0.4193 0.0736 0.212 1.000 . Uiso c
H(20a) -0.1845 0.5722 0.0754 0.212 1.000 . Uiso c
H(30) 0.2151 0.3543 0.2306 0.050 1.000 . Uiso c
H(31) 0.3229 0.5095 0.1564 0.057 1.000 . Uiso c
H(33) 0.4115 0.2879 0.0028 0.053 1.000 . Uiso c
H(34) 0.2975 0.1390 0.0735 0.048 1.000 . Uiso c
H(35) 0.4417 0.5927 0.0436 0.056 1.000 . Uiso c

loop_
_atom_site_aniso_label
_atom_site_aniso_U_11
_atom_site_aniso_U_22
_atom_site_aniso_U_33
_atom_site_aniso_U_12
_atom_site_aniso_U_13
_atom_site_aniso_U_23
Ir(1) 0.0506(2) 0.0365(2) 0.0498(2) -0.0233(1) 0.0133(1) -0.0043(1)
Ir(2) 0.0421(2) 0.0363(2) 0.0492(2) -0.0219(1) 0.0093(1) -0.0113(1)
Mo(1) 0.0388(3) 0.0337(3) 0.0555(4) -0.0113(3) 0.0075(3) -0.0080(3)
Mo(2) 0.0386(3) 0.0356(3) 0.0635(4) -0.0143(3) 0.0144(3) -0.0122(3)
O(1) 0.143(7) 0.130(7) 0.054(2) -0.049(5) 0.001(4) 0.004(4)
O(2) 0.125(6) 0.077(5) 0.138(6) -0.085(4) 0.017(5) -0.017(4)
O(3) 0.120(6) 0.156(7) 0.049(2) -0.087(6) 0.005(4) -0.013(4)
O(4) 0.120(5) 0.064(4) 0.103(5) -0.069(4) -0.012(4) -0.021(4)
O(5) 0.107(6) 0.036(3) 0.22(1) -0.011(4) 0.051(6) 0.027(4)
O(6) 0.076(4) 0.120(6) 0.117(5) -0.032(4) 0.028(4) -0.104(5)
O(7) 0.068(4) 0.099(5) 0.095(5) -0.034(4) 0.054(3) -0.017(4)
O(8) 0.049(3) 0.090(4) 0.106(5) -0.025(3) -0.014(3) -0.029(4)
C(1) 0.083(6) 0.067(5) 0.053(2) -0.040(5) 0.011(4) 0.005(4)
C(2) 0.081(6) 0.050(5) 0.068(6) -0.038(4) 0.017(5) -0.010(4)
C(3) 0.067(5) 0.084(6) 0.049(2) -0.047(5) 0.009(4) -0.021(4)
C(4) 0.057(5) 0.052(4) 0.067(5) -0.030(4) -0.002(4) -0.016(4)
C(5) 0.066(6) 0.039(3) 0.117(8) -0.016(4) 0.018(5) 0.015(4)
C(6) 0.040(3) 0.058(5) 0.079(4) -0.020(3) 0.000(3) -0.026(4)
C(7) 0.053(3) 0.051(4) 0.066(5) -0.018(2) 0.017(3) -0.008(3)
C(8) 0.044(2) 0.050(4) 0.069(5) -0.022(3) 0.014(3) -0.015(4)
C(9) 0.043(3) 0.053(4) 0.098(5) 0.002(3) 0.006(5) -0.025(4)
C(10) 0.042(4) 0.076(5) 0.088(5) -0.002(4) -0.010(3) 0.005(5)
C(11) 0.044(4) 0.088(5) 0.070(4) -0.018(4) -0.013(4) -0.018(4)
C(12) 0.032(4) 0.067(5) 0.072(4) -0.022(3) 0.000(4) -0.023(3)
C(13) 0.032(3) 0.064(4) 0.075(4) -0.010(4) 0.013(3) -0.025(3)
C(14) 0.067(6) 0.098(7) 0.076(4) -0.037(5) 0.025(5) -0.040(5)
C(15) 0.053(5) 0.032(3) 0.133(6) 0.004(3) -0.010(4) -0.030(5)
C(16) 0.115(8) 0.052(5) 0.097(8) -0.005(5) 0.034(5) -0.045(5)
C(17) 0.046(4) 0.046(5) 0.174(9) -0.003(3) 0.034(6) -0.025(6)
C(18) 0.069(6) 0.051(6) 0.158(8) 0.015(4) -0.047(6) -0.015(6)
C(19) 0.072(5) 0.033(3) 0.121(6) 0.016(4) -0.008(5) -0.007(3)
C(20) 0.26(2) 0.09(1) 0.113(9) -0.01(1) 0.01(1) 0.023(8)
C(26) 0.060(5) 0.071(5) 0.046(4) -0.032(4) 0.002(4) -0.021(4)
C(27) 0.040(4) 0.030(3) 0.047(3) -0.012(2) 0.011(3) -0.002(2)
C(28) 0.039(2) 0.030(2) 0.045(3) -0.018(2) 0.013(2) -0.008(2)
C(29) 0.038(3) 0.032(3) 0.040(3) -0.019(3) 0.007(3) -0.003(2)
C(30) 0.047(4) 0.038(4) 0.047(4) -0.023(3) 0.018(3) -0.018(3)
C(31) 0.061(4) 0.041(4) 0.053(4) -0.034(3) 0.023(3) -0.019(3)
C(32) 0.046(4) 0.038(3) 0.050(4) -0.022(3) 0.013(3) -0.012(3)
C(33) 0.057(4) 0.047(4) 0.041(4) -0.035(3) 0.017(3) -0.016(3)
C(34) 0.049(4) 0.040(4) 0.042(3) -0.026(3) 0.010(3) -0.016(3)
C(35) 0.060(4) 0.034(4) 0.051(4) -0.027(3) 0.018(3) -0.014(3)

loop_
_atom_type_symbol
_atom_type_oxidation_number
_atom_type_number_in_cell
_atom_type_scat_dispersion_real
_atom_type_scat_dispersion_imag
_atom_type_scat_source
C 0 70 0.002 0.002
;International Tables for Crystallography
(1992, Vol. C, Tables 4.2.6.8 and 6.1.1.1)
;
H 0 64 0.000 0.000
;International Tables for Crystallography
(1992, Vol. C, Table 6.1.1.2)
;
Ir 0 4 -2.066 7.990
;International Tables for Crystallography
(1992, Vol. C, Tables 4.2.6.8 and 6.1.1.1)
;
Mo 0 4 -1.825 0.688
;International Tables for Crystallography
(1992, Vol. C, Tables 4.2.6.8 and 6.1.1.1)
;
O 0 16 0.008 0.006
;International Tables for Crystallography
(1992, Vol. C, Tables 4.2.6.8 and 6.1.1.1)
;

loop_
_geom_angle_atom_site_label_1
_geom_angle_atom_site_label_2
_geom_angle_atom_site_label_3
_geom_angle
_geom_angle_site_symmetry_1
_geom_angle_site_symmetry_3
_geom_angle_publ_flag
Ir(2) Ir(1) Mo(1) 61.18(1) . . yes
Ir(2) Ir(1) Mo(2) 60.66(1) . . yes
Ir(2) Ir(1) C(1) 171.1(2) . . yes
Ir(2) Ir(1) C(2) 96.3(2) . . yes
Ir(2) Ir(1) C(5) 84.4(2) . . yes
Ir(2) Ir(1) C(7) 93.0(2) . . yes
Ir(2) Ir(1) C(27) 73.0(2) . . yes
Mo(1) Ir(1) Mo(2) 96.90(2) . . yes
Mo(1) Ir(1) C(1) 111.4(3) . . yes
Mo(1) Ir(1) C(2) 121.4(2) . . yes
Mo(1) Ir(1) C(5) 43.9(2) . . yes
Mo(1) Ir(1) C(7) 140.6(2) . . yes
Mo(1) Ir(1) C(27) 54.6(2) . . yes
Mo(2) Ir(1) C(1) 117.9(3) . . yes
Mo(2) Ir(1) C(2) 118.9(3) . . yes
Mo(2) Ir(1) C(5) 138.8(2) . . yes
Mo(2) Ir(1) C(7) 43.8(2) . . yes
Mo(2) Ir(1) C(27) 55.4(2) . . yes
C(1) Ir(1) C(2) 91.8(3) . . yes
C(1) Ir(1) C(5) 93.2(4) . . yes
C(1) Ir(1) C(7) 90.6(3) . . yes
C(1) Ir(1) C(27) 98.8(3) . . yes
C(2) Ir(1) C(5) 83.7(3) . . yes
C(2) Ir(1) C(7) 88.5(3) . . yes
C(2) Ir(1) C(27) 169.3(3) . . yes
C(5) Ir(1) C(7) 171.5(3) . . yes
C(5) Ir(1) C(27) 95.9(2) . . yes
C(7) Ir(1) C(27) 91.1(2) . . yes
Ir(1) Ir(2) Mo(1) 61.62(1) . . yes
Ir(1) Ir(2) Mo(2) 62.18(1) . . yes
Ir(1) Ir(2) C(3) 170.8(2) . . yes
Ir(1) Ir(2) C(4) 92.2(2) . . yes
Ir(1) Ir(2) C(6) 95.3(2) . . yes
Ir(1) Ir(2) C(8) 88.4(2) . . yes
Ir(1) Ir(2) C(28) 72.7(2) . . yes
Mo(1) Ir(2) Mo(2) 98.12(2) . . yes
Mo(1) Ir(2) C(3) 121.0(2) . . yes
Mo(1) Ir(2) C(4) 113.5(2) . . yes
Mo(1) Ir(2) C(6) 44.0(2) . . yes
Mo(1) Ir(2) C(8) 141.7(2) . . yes
Mo(1) Ir(2) C(28) 54.5(2) . . yes
Mo(2) Ir(2) C(3) 108.7(3) . . yes
Mo(2) Ir(2) C(4) 123.0(2) . . yes
Mo(2) Ir(2) C(6) 141.5(2) . . yes
Mo(2) Ir(2) C(8) 44.3(2) . . yes
Mo(2) Ir(2) C(28) 55.3(2) . . yes
C(3) Ir(2) C(4) 94.4(3) . . yes
C(3) Ir(2) C(6) 91.6(3) . . yes
C(3) Ir(2) C(8) 85.2(3) . . yes
C(3) Ir(2) C(28) 101.3(3) . . yes
C(4) Ir(2) C(6) 86.1(3) . . yes
C(4) Ir(2) C(8) 89.3(3) . . yes
C(4) Ir(2) C(28) 163.9(3) . . yes
C(6) Ir(2) C(8) 174.2(3) . . yes
C(6) Ir(2) C(28) 89.5(2) . . yes
C(8) Ir(2) C(28) 95.9(2) . . yes
Ir(1) Mo(1) Ir(2) 57.20(1) . . yes
Ir(1) Mo(1) C(5) 56.4(2) . . yes
Ir(1) Mo(1) C(6) 100.2(2) . . yes
Ir(1) Mo(1) C(9) 144.3(2) . . yes
Ir(1) Mo(1) C(10) 120.7(2) . . yes
Ir(1) Mo(1) C(11) 121.1(2) . . yes
Ir(1) Mo(1) C(12) 144.3(2) . . yes
Ir(1) Mo(1) C(13) 179.0(2) . . yes
Ir(1) Mo(1) C(27) 47.1(1) . . yes
Ir(1) Mo(1) C(28) 67.5(1) . . yes
Ir(2) Mo(1) C(5) 89.3(3) . . yes
Ir(2) Mo(1) C(6) 54.9(2) . . yes
Ir(2) Mo(1) C(9) 136.8(2) . . yes
Ir(2) Mo(1) C(10) 165.0(3) . . yes
Ir(2) Mo(1) C(11) 159.8(2) . . yes
Ir(2) Mo(1) C(12) 133.2(2) . . yes
Ir(2) Mo(1) C(13) 123.8(2) . . yes
Ir(2) Mo(1) C(27) 67.7(2) . . yes
Ir(2) Mo(1) C(28) 47.8(1) . . yes
C(5) Mo(1) C(6) 86.2(4) . . yes
C(5) Mo(1) C(9) 88.5(3) . . yes
C(5) Mo(1) C(10) 78.8(3) . . yes
C(5) Mo(1) C(11) 106.3(4) . . yes
C(5) Mo(1) C(12) 137.3(3) . . yes
C(5) Mo(1) C(13) 123.6(3) . . yes
C(5) Mo(1) C(27) 100.6(3) . . yes
C(5) Mo(1) C(28) 122.6(3) . . yes
C(6) Mo(1) C(9) 81.9(3) . . yes
C(6) Mo(1) C(10) 114.5(3) . . yes
C(6) Mo(1) C(11) 137.1(3) . . yes
C(6) Mo(1) C(12) 112.2(3) . . yes
C(6) Mo(1) C(13) 80.8(3) . . yes
C(6) Mo(1) C(27) 122.1(3) . . yes
C(6) Mo(1) C(28) 92.9(3) . . yes
C(9) Mo(1) C(10) 35.0(3) . . yes
C(9) Mo(1) C(11) 58.3(3) . . yes
C(9) Mo(1) C(12) 58.6(3) . . yes
C(9) Mo(1) C(13) 35.5(3) . . yes
C(9) Mo(1) C(27) 154.5(3) . . yes
C(9) Mo(1) C(28) 148.2(3) . . yes
C(10) Mo(1) C(11) 35.2(3) . . yes
C(10) Mo(1) C(12) 58.5(3) . . yes
C(10) Mo(1) C(13) 58.5(3) . . yes
C(10) Mo(1) C(27) 123.2(3) . . yes
C(10) Mo(1) C(28) 147.2(3) . . yes
C(11) Mo(1) C(12) 34.8(3) . . yes
C(11) Mo(1) C(13) 57.9(3) . . yes
C(11) Mo(1) C(27) 96.3(3) . . yes
C(11) Mo(1) C(28) 112.1(3) . . yes
C(12) Mo(1) C(13) 34.9(2) . . yes
C(12) Mo(1) C(27) 100.7(2) . . yes
C(12) Mo(1) C(28) 95.6(2) . . yes
C(13) Mo(1) C(27) 132.5(2) . . yes
C(13) Mo(1) C(28) 112.7(2) . . yes
C(27) Mo(1) C(28) 35.9(2) . . yes
Ir(1) Mo(2) Ir(2) 57.16(1) . . yes
Ir(1) Mo(2) C(7) 54.3(2) . . yes
Ir(1) Mo(2) C(8) 91.1(2) . . yes
Ir(1) Mo(2) C(15) 140.4(2) . . yes
Ir(1) Mo(2) C(16) 125.8(3) . . yes
Ir(1) Mo(2) C(17) 134.6(3) . . yes
Ir(1) Mo(2) C(18) 158.6(3) . . yes
Ir(1) Mo(2) C(19) 167.2(3) . . yes
Ir(1) Mo(2) C(27) 46.7(1) . . yes
Ir(1) Mo(2) C(28) 67.0(1) . . yes
Ir(2) Mo(2) C(7) 98.2(2) . . yes
Ir(2) Mo(2) C(8) 54.0(2) . . yes
Ir(2) Mo(2) C(15) 140.0(2) . . yes
Ir(2) Mo(2) C(16) 176.1(3) . . yes
Ir(2) Mo(2) C(17) 144.9(4) . . yes
Ir(2) Mo(2) C(18) 119.7(3) . . yes
Ir(2) Mo(2) C(19) 118.3(3) . . yes
Ir(2) Mo(2) C(27) 67.5(2) . . yes
Ir(2) Mo(2) C(28) 47.8(1) . . yes
C(7) Mo(2) C(8) 88.7(3) . . yes
C(7) Mo(2) C(15) 121.0(3) . . yes
C(7) Mo(2) C(16) 85.7(3) . . yes
C(7) Mo(2) C(17) 80.5(3) . . yes
C(7) Mo(2) C(18) 109.3(4) . . yes
C(7) Mo(2) C(19) 137.1(3) . . yes
C(7) Mo(2) C(27) 92.5(3) . . yes
C(7) Mo(2) C(28) 121.0(3) . . yes
C(8) Mo(2) C(15) 128.3(3) . . yes
C(8) Mo(2) C(16) 126.5(4) . . yes
C(8) Mo(2) C(17) 90.9(4) . . yes
C(8) Mo(2) C(18) 73.7(3) . . yes
C(8) Mo(2) C(19) 94.8(4) . . yes
C(8) Mo(2) C(27) 120.9(3) . . yes
C(8) Mo(2) C(28) 98.0(2) . . yes
C(15) Mo(2) C(16) 36.2(3) . . yes
C(15) Mo(2) C(17) 58.6(3) . . yes
C(15) Mo(2) C(18) 57.5(3) . . yes
C(15) Mo(2) C(19) 34.2(3) . . yes
C(15) Mo(2) C(27) 100.5(3) . . yes
C(15) Mo(2) C(28) 99.7(3) . . yes
C(16) Mo(2) C(17) 35.7(4) . . yes
C(16) Mo(2) C(18) 58.6(4) . . yes
C(16) Mo(2) C(19) 58.2(4) . . yes
C(16) Mo(2) C(27) 112.4(4) . . yes
C(16) Mo(2) C(28) 129.8(3) . . yes
C(17) Mo(2) C(18) 34.4(4) . . yes
C(17) Mo(2) C(19) 56.7(3) . . yes
C(17) Mo(2) C(27) 147.4(4) . . yes
C(17) Mo(2) C(28) 156.7(3) . . yes
C(18) Mo(2) C(19) 33.7(3) . . yes
C(18) Mo(2) C(27) 154.6(3) . . yes
C(18) Mo(2) C(28) 128.9(4) . . yes
C(19) Mo(2) C(27) 121.0(3) . . yes
C(19) Mo(2) C(28) 100.9(3) . . yes
C(27) Mo(2) C(28) 35.5(2) . . yes
Ir(1) C(1) O(1) 174.9(8) . . yes
Ir(1) C(2) O(2) 179.2(8) . . yes
Ir(2) C(3) O(3) 175.0(7) . . yes
Ir(2) C(4) O(4) 176.8(7) . . yes
Ir(1) C(5) Mo(1) 79.7(3) . . yes
Ir(1) C(5) O(5) 124.1(6) . . yes
Mo(1) C(5) O(5) 156.2(7) . . yes
Ir(2) C(6) Mo(1) 81.1(3) . . yes
Ir(2) C(6) O(6) 122.6(6) . . yes
Mo(1) C(6) O(6) 156.2(6) . . yes
Ir(1) C(7) Mo(2) 81.9(2) . . yes
Ir(1) C(7) O(7) 123.6(6) . . yes
Mo(2) C(7) O(7) 154.5(6) . . yes
Ir(2) C(8) Mo(2) 81.7(3) . . yes
Ir(2) C(8) O(8) 122.8(6) . . yes
Mo(2) C(8) O(8) 155.1(6) . . yes
Mo(1) C(9) C(10) 73.7(4) . . yes
Mo(1) C(9) C(13) 75.1(4) . . yes
Mo(1) C(9) H(9) 117.7 . . no
C(10) C(9) C(13) 109.2(8) . . yes
C(10) C(9) H(9) 125.4 . . no
C(13) C(9) H(9) 125.4 . . no
Mo(1) C(10) C(9) 71.3(5) . . yes
Mo(1) C(10) C(11) 73.4(4) . . yes
Mo(1) C(10) H(10) 120.8 . . no
C(9) C(10) C(11) 107.4(8) . . yes
C(9) C(10) H(10) 126.3 . . no
C(11) C(10) H(10) 126.3 . . no
Mo(1) C(11) C(10) 71.4(5) . . yes
Mo(1) C(11) C(12) 73.3(4) . . yes
Mo(1) C(11) H(11) 121.4 . . no
C(10) C(11) C(12) 108.7(8) . . yes
C(10) C(11) H(11) 125.7 . . no
C(12) C(11) H(11) 125.7 . . no
Mo(1) C(12) C(11) 72.0(4) . . yes
Mo(1) C(12) C(13) 72.6(4) . . yes
Mo(1) C(12) H(12) 121.0 . . no
C(11) C(12) C(13) 107.7(7) . . yes
C(11) C(12) H(12) 126.2 . . no
C(13) C(12) H(12) 126.2 . . no
Mo(1) C(13) C(9) 69.4(4) . . yes
Mo(1) C(13) C(12) 72.5(4) . . yes
Mo(1) C(13) C(14) 128.3(5) . . yes
C(9) C(13) C(12) 106.9(7) . . yes
C(9) C(13) C(14) 125.6(7) . . yes
C(12) C(13) C(14) 127.1(7) . . yes
C(13) C(14) H(14b) 109.5 . . no
C(13) C(14) H(14a) 109.5 . . no
C(13) C(14) H(14c) 109.5 . . no
H(14b) C(14) H(14a) 109.5 . . no
H(14b) C(14) H(14c) 109.5 . . no
H(14a) C(14) H(14c) 109.5 . . no
Mo(2) C(15) C(16) 71.1(4) . . yes
Mo(2) C(15) C(19) 73.4(5) . . yes
Mo(2) C(15) H(15) 120.8 . . no
C(16) C(15) C(19) 106.9(9) . . yes
C(16) C(15) H(15) 126.6 . . no
C(19) C(15) H(15) 126.6 . . no
Mo(2) C(16) C(15) 72.7(4) . . yes
Mo(2) C(16) C(17) 71.4(5) . . yes
Mo(2) C(16) H(16) 120.3 . . no
C(15) C(16) C(17) 104.8(9) . . yes
C(15) C(16) H(16) 127.6 . . no
C(17) C(16) H(16) 127.6 . . no
Mo(2) C(17) C(16) 72.9(5) . . yes
Mo(2) C(17) C(18) 75.4(5) . . yes
Mo(2) C(17) H(17) 118.5 . . no
C(16) C(17) C(18) 110.1(9) . . yes
C(16) C(17) H(17) 124.9 . . no
C(18) C(17) H(17) 124.9 . . no
Mo(2) C(18) C(17) 70.2(5) . . yes
Mo(2) C(18) C(19) 72.6(5) . . yes
Mo(2) C(18) H(18) 122.5 . . no
C(17) C(18) C(19) 107(1) . . yes
C(17) C(18) H(18) 126.5 . . no
C(19) C(18) H(18) 126.5 . . no
Mo(2) C(19) C(15) 72.4(5) . . yes
Mo(2) C(19) C(18) 73.7(5) . . yes
Mo(2) C(19) C(20) 124.5(7) . . yes
C(15) C(19) C(18) 111(1) . . yes
C(15) C(19) C(20) 134(1) . . yes
C(18) C(19) C(20) 115(1) . . yes
C(19) C(20) H(20c) 109.5 . . no
C(19) C(20) H(20b) 109.5 . . no
C(19) C(20) H(20a) 109.5 . . no
H(20c) C(20) H(20b) 109.5 . . no
H(20c) C(20) H(20a) 109.5 . . no
H(20b) C(20) H(20a) 109.5 . . no
C(22) C(21) C(22a) 8(2) . . yes
C(22) C(21a) C(22a) 3(2) . . yes
C(21) C(22) C(21a) 108(3) . . yes
C(21) C(22) C(22a) 123.2(1) . . yes
C(21) C(22) C(23a) 127(3) . . yes
C(21) C(22) C(23) 109(1) . . yes
C(21a) C(22) C(22a) 15.8(1) . . yes
C(21a) C(22) C(23a) 98(3) . . yes
C(21a) C(22) C(23) 133(3) . . yes
C(22a) C(22) C(23a) 90(10) . . yes
C(22a) C(22) C(23) 122(9) . . yes
C(23a) C(22) C(23) 35(1) . . yes
C(21) C(22a) C(21a) 113(3) . . yes
C(21) C(22a) C(22) 48.5(1) . . yes
C(21) C(22a) C(23a) 114(3) . . yes
C(21) C(22a) C(23) 93(2) . . yes
C(21a) C(22a) C(22) 161.2(2) . . yes
C(21a) C(22a) C(23a) 110(1) . . yes
C(21a) C(22a) C(23) 143(2) . . yes
C(22) C(22a) C(23a) 79(10) . . yes
C(22) C(22a) C(23) 49(8) . . yes
C(23a) C(22a) C(23) 32(1) . . yes
C(22) C(23a) C(22a) 11(2) . . yes
C(22) C(23a) C(23) 74(3) . . yes
C(22) C(23a) C(24a) 103(2) . . yes
C(22) C(23a) C(24) 112(3) . . yes
C(22a) C(23a) C(23) 84(3) . . yes
C(22a) C(23a) C(24a) 112(2) . . yes
C(22a) C(23a) C(24) 112(2) . . yes
C(23) C(23a) C(24a) 32(2) . . yes
C(23) C(23a) C(24) 77(2) . . yes
C(24a) C(23a) C(24) 52(1) . . yes
C(22) C(23) C(22a) 8(2) . . yes
C(22) C(23) C(23a) 71(3) . . yes
C(22) C(23) C(24a) 155(4) . . yes
C(22) C(23) C(24) 106(2) . . yes
C(22a) C(23) C(23a) 63(2) . . yes
C(22a) C(23) C(24a) 152(3) . . yes
C(22a) C(23) C(24) 99(2) . . yes
C(23a) C(23) C(24a) 114(3) . . yes
C(23a) C(23) C(24) 67(2) . . yes
C(24a) C(23) C(24) 58(2) . . yes
C(23a) C(24a) C(23) 33(2) . . yes
C(23a) C(24a) C(24) 61(1) . . yes
C(23a) C(24a) C(25a) 112(2) . . yes
C(23a) C(24a) C(25) 105(2) . . yes
C(23) C(24a) C(24) 86(2) . . yes
C(23) C(24a) C(25a) 128(3) . . yes
C(23) C(24a) C(25) 138(3) . . yes
C(24) C(24a) C(25a) 109(2) . . yes
C(24) C(24a) C(25) 56(1) . . yes
C(25a) C(24a) C(25) 61(1) . . yes
C(23a) C(24) C(23) 36(1) . . yes
C(23a) C(24) C(24a) 67(1) . . yes
C(23a) C(24) C(25) 126(2) . . yes
C(23) C(24) C(24a) 36(1) . . yes
C(23) C(24) C(25) 112(2) . . yes
C(24a) C(24) C(25) 79(1) . . yes
C(24a) C(25a) C(25) 68(1) . . yes
C(24a) C(25a) C(26) 112(1) . . yes
C(25) C(25a) C(26) 55.6(5) . . yes
C(24a) C(25) C(24) 45.0(9) . . yes
C(24a) C(25) C(25a) 51.5(6) . . yes
C(24a) C(25) C(26) 98.1(9) . . yes
C(24) C(25) C(25a) 91(1) . . yes
C(24) C(25) C(26) 112(1) . . yes
C(25a) C(25) C(26) 55.7(5) . . yes
C(25a) C(26) C(25) 68.7(9) . . yes
C(25a) C(26) C(27) 117.5(8) . . yes
C(25) C(26) C(27) 123.0(8) . . yes
Ir(1) C(27) Mo(1) 78.3(2) . . yes
Ir(1) C(27) Mo(2) 77.9(2) . . yes
Ir(1) C(27) C(26) 126.7(4) . . yes
Ir(1) C(27) C(28) 107.5(4) . . yes
Mo(1) C(27) Mo(2) 126.7(3) . . yes
Mo(1) C(27) C(26) 112.5(4) . . yes
Mo(1) C(27) C(28) 71.7(3) . . yes
Mo(2) C(27) C(26) 119.9(4) . . yes
Mo(2) C(27) C(28) 71.3(3) . . yes
C(26) C(27) C(28) 125.7(5) . . yes
Ir(2) C(28) Mo(1) 77.8(2) . . yes
Ir(2) C(28) Mo(2) 76.9(2) . . yes
Ir(2) C(28) C(27) 106.8(4) . . yes
Ir(2) C(28) C(29) 126.4(4) . . yes
Mo(1) C(28) Mo(2) 128.5(2) . . yes
Mo(1) C(28) C(27) 72.4(3) . . yes
Mo(1) C(28) C(29) 111.4(4) . . yes
Mo(2) C(28) C(27) 73.2(3) . . yes
Mo(2) C(28) C(29) 119.8(4) . . yes
C(27) C(28) C(29) 126.6(6) . . yes
C(28) C(29) C(30) 123.3(5) . . yes
C(28) C(29) C(34) 121.1(5) . . yes
C(30) C(29) C(34) 115.4(5) . . yes
C(29) C(30) C(31) 121.3(6) . . yes
C(29) C(30) H(30) 119.3 . . no
C(31) C(30) H(30) 119.3 . . no
C(30) C(31) C(32) 121.5(6) . . yes
C(30) C(31) H(31) 119.3 . . no
C(32) C(31) H(31) 119.3 . . no
C(31) C(32) C(33) 117.4(5) . . yes
C(31) C(32) C(35) 120.1(5) . . yes
C(33) C(32) C(35) 122.4(6) . . yes
C(32) C(33) C(34) 121.3(6) . . yes
C(32) C(33) H(33) 119.4 . . no
C(34) C(33) H(33) 119.4 . . no
C(29) C(34) C(33) 123.0(5) . . yes
C(29) C(34) H(34) 118.5 . . no
C(33) C(34) H(34) 118.5 . . no
C(32) C(35) C(35) 127.5(7) . 2_665 yes
C(32) C(35) H(35) 116.4 . . no
C(35) C(35) H(35) 116.1 2_665 . no

loop_
_geom_bond_atom_site_label_1
_geom_bond_atom_site_label_2
_geom_bond_distance
_geom_bond_site_symmetry_2
_geom_bond_publ_flag
Ir(1) Ir(2) 2.6931(4) . yes
Ir(1) Mo(1) 2.8188(6) . yes
Ir(1) Mo(2) 2.8347(6) . yes
Ir(1) C(1) 1.897(8) . yes
Ir(1) C(2) 1.911(7) . yes
Ir(1) C(5) 2.386(8) . yes
Ir(1) C(7) 2.324(7) . yes
Ir(1) C(27) 2.109(6) . yes
Ir(2) Mo(1) 2.8071(7) . yes
Ir(2) Mo(2) 2.7940(6) . yes
Ir(2) C(3) 1.914(8) . yes
Ir(2) C(4) 1.929(7) . yes
Ir(2) C(6) 2.324(7) . yes
Ir(2) C(8) 2.285(7) . yes
Ir(2) C(28) 2.126(6) . yes
Mo(1) C(5) 1.987(7) . yes
Mo(1) C(6) 1.972(8) . yes
Mo(1) C(9) 2.276(7) . yes
Mo(1) C(10) 2.306(8) . yes
Mo(1) C(11) 2.333(8) . yes
Mo(1) C(12) 2.349(6) . yes
Mo(1) C(13) 2.351(6) . yes
Mo(1) C(27) 2.348(6) . yes
Mo(1) C(28) 2.338(6) . yes
Mo(2) C(7) 1.982(7) . yes
Mo(2) C(8) 1.972(8) . yes
Mo(2) C(15) 2.322(7) . yes
Mo(2) C(16) 2.301(7) . yes
Mo(2) C(17) 2.282(8) . yes
Mo(2) C(18) 2.348(8) . yes
Mo(2) C(19) 2.333(8) . yes
Mo(2) C(27) 2.385(6) . yes
Mo(2) C(28) 2.360(6) . yes
O(1) C(1) 1.120(9) . yes
O(2) C(2) 1.129(8) . yes
O(3) C(3) 1.113(9) . yes
O(4) C(4) 1.112(8) . yes
O(5) C(5) 1.154(9) . yes
O(6) C(6) 1.181(8) . yes
O(7) C(7) 1.178(8) . yes
O(8) C(8) 1.173(9) . yes
C(9) C(10) 1.38(1) . yes
C(9) C(13) 1.41(1) . yes
C(9) H(9) 0.95 . no
C(10) C(11) 1.40(1) . yes
C(10) H(10) 0.95 . no
C(11) C(12) 1.40(1) . yes
C(11) H(11) 0.95 . no
C(12) C(13) 1.41(1) . yes
C(12) H(12) 0.95 . no
C(13) C(14) 1.51(1) . yes
C(14) H(14b) 0.95 . no
C(14) H(14a) 0.95 . no
C(14) H(14c) 0.95 . no
C(15) C(16) 1.44(1) . yes
C(15) C(19) 1.37(1) . yes
C(15) H(15) 0.95 . no
C(16) C(17) 1.41(2) . yes
C(16) H(16) 0.95 . no
C(17) C(18) 1.37(2) . yes
C(17) H(17) 0.95 . no
C(18) C(19) 1.36(1) . yes
C(18) H(18) 0.95 . no
C(19) C(20) 1.57(2) . yes
C(20) H(20c) 0.95 . no
C(20) H(20b) 0.95 . no
C(20) H(20a) 0.95 . no
C(21) C(22) 1.517(8) . yes
C(21) C(22a) 1.69(5) . yes
C(21a) C(22) 1.79(5) . yes
C(21a) C(22a) 1.510(8) . yes
C(22) C(22a) 0.29(4) . yes
C(22) C(23a) 1.50(5) . yes
C(22) C(23) 1.528(8) . yes
C(22a) C(23a) 1.525(8) . yes
C(22a) C(23) 1.70(4) . yes
C(23a) C(23) 0.92(3) . yes
C(23a) C(24a) 1.521(8) . yes
C(23a) C(24) 1.45(3) . yes
C(23) C(24a) 0.89(3) . yes
C(23) C(24) 1.528(8) . yes
C(24a) C(24) 1.30(3) . yes
C(24a) C(25a) 1.523(8) . yes
C(24a) C(25) 1.80(3) . yes
C(24) C(25) 1.525(8) . yes
C(25a) C(25) 1.70(2) . yes
C(25a) C(26) 1.507(7) . yes
C(25) C(26) 1.504(7) . yes
C(26) C(27) 1.537(9) . yes
C(27) C(28) 1.446(9) . yes
C(28) C(29) 1.498(7) . yes
C(29) C(30) 1.416(8) . yes
C(29) C(34) 1.392(8) . yes
C(30) C(31) 1.393(8) . yes
C(30) H(30) 0.95 . no
C(31) C(32) 1.385(8) . yes
C(31) H(31) 0.95 . no
C(32) C(33) 1.387(8) . yes
C(32) C(35) 1.469(8) . yes
C(33) C(34) 1.373(8) . yes
C(33) H(33) 0.95 . no
C(34) H(34) 0.95 . no
C(35) C(35) 1.31(1) 2_665 yes
C(35) H(35) 0.95 . no

loop_
_geom_contact_atom_site_label_1
_geom_contact_atom_site_label_2
_geom_contact_distance
_geom_contact_site_symmetry_2
_geom_contact_publ_flag
O(1) C(21a) 3.39(3) 2_656 no
O(1) C(25a) 3.40(2) 2_556 no
O(1) C(21) 3.42(3) 1_545 no
O(1) C(24a) 3.46(2) 2_556 no
O(1) O(1) 3.58(2) 2_556 no
O(2) C(10) 3.45(1) 1_455 no
O(3) O(4) 3.070(9) 2 no
O(3) C(4) 3.26(1) 2 no
O(3) O(3) 3.34(1) 2 no
O(3) C(3) 3.50(1) 2 no
O(3) C(14) 3.55(1) 2_655 no
O(4) C(14) 3.55(1) 1_455 no
O(5) C(23a) 3.51(2) 1_545 no
O(5) C(21) 3.56(3) 1_545 no
O(6) C(35) 3.370(8) 1_545 no
O(7) C(11) 3.47(1) 1_455 no
O(8) C(12) 3.075(9) 1_455 no
O(8) C(14) 3.37(1) 1_455 no
O(8) C(13) 3.51(1) 1_455 no
C(9) C(15) 3.56(1) 1_645 no
C(21) C(21a) 3.60(3) 2_666 no
C(21a) C(21a) 3.46(6) 2_666 no
C(24) C(24) 3.53(4) 2_656 no
Ir(1) C(1) 1.897(8) . no
Ir(1) C(2) 1.911(7) . no
Ir(1) C(7) 2.324(7) . no
Ir(1) C(5) 2.386(8) . no
Ir(1) C(4) 3.373(7) . no
Ir(1) C(8) 3.484(8) . no
Ir(2) C(3) 1.914(8) . no
Ir(2) C(4) 1.929(7) . no
Ir(2) C(8) 2.285(7) . no
Ir(2) C(6) 2.324(7) . no
Ir(2) C(5) 3.418(9) . no
Ir(2) C(2) 3.470(7) . no
Mo(1) C(6) 1.972(8) . no
Mo(1) C(5) 1.987(7) . no
Mo(2) C(8) 1.972(8) . no
Mo(2) C(7) 1.982(7) . no

loop_
_geom_torsion_atom_site_label_1
_geom_torsion_atom_site_label_2
_geom_torsion_atom_site_label_3
_geom_torsion_atom_site_label_4
_geom_torsion_site_symmetry_3
_geom_torsion_site_symmetry_4
_geom_torsion
_geom_torsion_publ_flag
Ir(1) Ir(2) Mo(1) C(5) . . 49.4(3) no
Ir(1) Ir(2) Mo(1) C(6) . . 135.4(3) no
Ir(1) Ir(2) Mo(1) C(9) . . 136.5(3) no
Ir(1) Ir(2) Mo(1) C(10) . . 86.8(9) no
Ir(1) Ir(2) Mo(1) C(11) . . -91.6(6) no
Ir(1) Ir(2) Mo(1) C(12) . . -136.1(2) no
Ir(1) Ir(2) Mo(1) C(13) . . -179.5(2) no
Ir(1) Ir(2) Mo(1) C(27) . . -52.3(1) no
Ir(1) Ir(2) Mo(1) C(28) . . -88.3(2) no
Ir(1) Ir(2) Mo(2) C(7) . . -37.4(2) no
Ir(1) Ir(2) Mo(2) C(8) . . -119.7(2) no
Ir(1) Ir(2) Mo(2) C(15) . . 131.1(4) no
Ir(1) Ir(2) Mo(2) C(16) . . 141(5) no
Ir(1) Ir(2) Mo(2) C(17) . . -122.4(4) no
Ir(1) Ir(2) Mo(2) C(18) . . -155.2(4) no
Ir(1) Ir(2) Mo(2) C(19) . . 166.1(3) no
Ir(1) Ir(2) Mo(2) C(27) . . 52.0(1) no
Ir(1) Ir(2) Mo(2) C(28) . . 87.5(2) no
Ir(1) Ir(2) C(3) O(3) . . -86(10) no
Ir(1) Ir(2) C(4) O(4) . . -38.2(1) no
Ir(1) Ir(2) C(6) Mo(1) . . -38.4(2) no
Ir(1) Ir(2) C(6) O(6) . . 143.5(7) no
Ir(1) Ir(2) C(8) Mo(2) . . 50.2(2) no
Ir(1) Ir(2) C(8) O(8) . . -134.6(6) no
Ir(1) Ir(2) C(28) Mo(1) . . 67.1(1) no
Ir(1) Ir(2) C(28) Mo(2) . . -67.7(1) no
Ir(1) Ir(2) C(28) C(27) . . 0.0(3) no
Ir(1) Ir(2) C(28) C(29) . . 174.8(5) no
Ir(1) Mo(1) Ir(2) Mo(2) . . 52.20(2) no
Ir(1) Mo(1) Ir(2) C(3) . . 169.8(3) no
Ir(1) Mo(1) Ir(2) C(4) . . -79.2(2) no
Ir(1) Mo(1) Ir(2) C(6) . . -135.4(3) no
Ir(1) Mo(1) Ir(2) C(8) . . 42.7(3) no
Ir(1) Mo(1) Ir(2) C(28) . . 88.3(2) no
Ir(1) Mo(1) C(5) O(5) . . -178(3) no
Ir(1) Mo(1) C(6) Ir(2) . . 36.9(2) no
Ir(1) Mo(1) C(6) O(6) . . -147(2) no
Ir(1) Mo(1) C(9) C(10) . . -62.6(7) no
Ir(1) Mo(1) C(9) C(13) . . -178.2(3) no
Ir(1) Mo(1) C(10) C(9) . . 142.9(5) no
Ir(1) Mo(1) C(10) C(11) . . -101.5(5) no
Ir(1) Mo(1) C(11) C(10) . . 100.4(5) no
Ir(1) Mo(1) C(11) C(12) . . -142.6(4) no
Ir(1) Mo(1) C(12) C(11) . . 63.0(6) no
Ir(1) Mo(1) C(12) C(13) . . 178.9(3) no
Ir(1) Mo(1) C(13) C(9) . . 78.1(1) no
Ir(1) Mo(1) C(13) C(12) . . -38.3(1) no
Ir(1) Mo(1) C(13) C(14) . . -162(10) no
Ir(1) Mo(1) C(27) Mo(2) . . -65.1(3) no
Ir(1) Mo(1) C(27) C(26) . . 125.1(5) no
Ir(1) Mo(1) C(27) C(28) . . -113.1(4) no
Ir(1) Mo(1) C(28) Ir(2) . . -65.4(1) no
Ir(1) Mo(1) C(28) Mo(2) . . -3.4(3) no
Ir(1) Mo(1) C(28) C(27) . . 46.8(3) no
Ir(1) Mo(1) C(28) C(29) . . 170.0(5) no
Ir(1) Mo(2) Ir(2) Mo(1) . . -51.81(2) no
Ir(1) Mo(2) Ir(2) C(3) . . -178.5(2) no
Ir(1) Mo(2) Ir(2) C(4) . . 73.1(3) no
Ir(1) Mo(2) Ir(2) C(6) . . -60.3(3) no
Ir(1) Mo(2) Ir(2) C(8) . . 119.7(2) no
Ir(1) Mo(2) Ir(2) C(28) . . -87.5(2) no
Ir(1) Mo(2) C(7) O(7) . . 178(2) no
Ir(1) Mo(2) C(8) Ir(2) . . -46.9(1) no
Ir(1) Mo(2) C(8) O(8) . . 143(1) no
Ir(1) Mo(2) C(15) C(16) . . -84.4(7) no
Ir(1) Mo(2) C(15) C(19) . . 160.6(5) no
Ir(1) Mo(2) C(16) C(15) . . 128.5(5) no
Ir(1) Mo(2) C(16) C(17) . . -118.7(6) no
Ir(1) Mo(2) C(17) C(16) . . 92.1(6) no
Ir(1) Mo(2) C(17) C(18) . . -151.0(5) no
Ir(1) Mo(2) C(18) C(17) . . 71(1) no
Ir(1) Mo(2) C(18) C(19) . . -172.6(6) no
Ir(1) Mo(2) C(19) C(15) . . -73(1) no
Ir(1) Mo(2) C(19) C(18) . . 168(1) no
Ir(1) Mo(2) C(19) C(20) . . 58(2) no
Ir(1) Mo(2) C(27) Mo(1) . . 65.2(3) no
Ir(1) Mo(2) C(27) C(26) . . -125.6(5) no
Ir(1) Mo(2) C(27) C(28) . . 113.4(4) no
Ir(1) Mo(2) C(28) Ir(2) . . 65.8(1) no
Ir(1) Mo(2) C(28) Mo(1) . . 3.4(3) no
Ir(1) Mo(2) C(28) C(27) . . -46.5(3) no
Ir(1) Mo(2) C(28) C(29) . . -169.6(5) no
Ir(1) C(5) Mo(1) Ir(2) . . -50.1(2) no
Ir(1) C(5) Mo(1) C(6) . . -104.9(3) no
Ir(1) C(5) Mo(1) C(9) . . 173.1(3) no
Ir(1) C(5) Mo(1) C(10) . . 139.2(4) no
Ir(1) C(5) Mo(1) C(11) . . 116.9(3) no
Ir(1) C(5) Mo(1) C(12) . . 135.9(3) no
Ir(1) C(5) Mo(1) C(13) . . 178.7(2) no
Ir(1) C(5) Mo(1) C(27) . . 17.1(3) no
Ir(1) C(5) Mo(1) C(28) . . -13.8(5) no
Ir(1) C(7) Mo(2) Ir(2) . . 38.9(2) no
Ir(1) C(7) Mo(2) C(8) . . 92.3(3) no
Ir(1) C(7) Mo(2) C(15) . . -132.5(3) no
Ir(1) C(7) Mo(2) C(16) . . -141.0(4) no
Ir(1) C(7) Mo(2) C(17) . . -176.6(4) no
Ir(1) C(7) Mo(2) C(18) . . 164.4(3) no
Ir(1) C(7) Mo(2) C(19) . . -172.1(4) no
Ir(1) C(7) Mo(2) C(27) . . -28.7(2) no
Ir(1) C(7) Mo(2) C(28) . . -6.3(4) no
Ir(1) C(27) Mo(1) Ir(2) . . 65.3(1) no
Ir(1) C(27) Mo(1) C(5) . . -19.5(4) no
Ir(1) C(27) Mo(1) C(6) . . 72.7(3) no
Ir(1) C(27) Mo(1) C(9) . . -128.8(6) no
Ir(1) C(27) Mo(1) C(10) . . -103.0(3) no
Ir(1) C(27) Mo(1) C(11) . . -127.4(3) no
Ir(1) C(27) Mo(1) C(12) . . -162.3(2) no
Ir(1) C(27) Mo(1) C(13) . . -178.7(3) no
Ir(1) C(27) Mo(1) C(28) . . 113.1(4) no
Ir(1) C(27) Mo(2) Ir(2) . . -65.4(1) no
Ir(1) C(27) Mo(2) C(7) . . 32.4(3) no
Ir(1) C(27) Mo(2) C(8) . . -57.6(3) no
Ir(1) C(27) Mo(2) C(15) . . 154.5(3) no
Ir(1) C(27) Mo(2) C(16) . . 118.8(3) no
Ir(1) C(27) Mo(2) C(17) . . 108.5(5) no
Ir(1) C(27) Mo(2) C(18) . . -177.6(7) no
Ir(1) C(27) Mo(2) C(19) . . -175.9(3) no
Ir(1) C(27) Mo(2) C(28) . . -113.4(4) no
Ir(1) C(27) C(26) C(25a) . . -71(1) no
Ir(1) C(27) C(26) C(25) . . 11(1) no
Ir(1) C(27) C(28) Ir(2) . . 0.0(4) no
Ir(1) C(27) C(28) Mo(1) . . -70.8(3) no
Ir(1) C(27) C(28) Mo(2) . . 70.2(3) no
Ir(1) C(27) C(28) C(29) . . -174.7(5) no
Ir(2) Ir(1) Mo(1) C(5) . . -114.2(4) no
Ir(2) Ir(1) Mo(1) C(6) . . -35.7(2) no
Ir(2) Ir(1) Mo(1) C(9) . . -126.1(4) no
Ir(2) Ir(1) Mo(1) C(10) . . -162.5(3) no
Ir(2) Ir(1) Mo(1) C(11) . . 156.2(3) no
Ir(2) Ir(1) Mo(1) C(12) . . 119.8(3) no
Ir(2) Ir(1) Mo(1) C(13) . . 157.2(1) no
Ir(2) Ir(1) Mo(1) C(27) . . 89.0(2) no
Ir(2) Ir(1) Mo(1) C(28) . . 53.2(2) no
Ir(2) Ir(1) Mo(2) C(7) . . 132.3(3) no
Ir(2) Ir(1) Mo(2) C(8) . . 44.6(2) no
Ir(2) Ir(1) Mo(2) C(15) . . -130.5(4) no
Ir(2) Ir(1) Mo(2) C(16) . . -177.0(4) no
Ir(2) Ir(1) Mo(2) C(17) . . 137.0(5) no
Ir(2) Ir(1) Mo(2) C(18) . . 88.2(9) no
Ir(2) Ir(1) Mo(2) C(19) . . -73(1) no
Ir(2) Ir(1) Mo(2) C(27) . . -88.9(2) no
Ir(2) Ir(1) Mo(2) C(28) . . -53.6(2) no
Ir(2) Ir(1) C(1) O(1) . . -152(8) no
Ir(2) Ir(1) C(2) O(2) . . -2.2(6) no
Ir(2) Ir(1) C(5) Mo(1) . . 53.4(3) no
Ir(2) Ir(1) C(5) O(5) . . -128(1) no
Ir(2) Ir(1) C(7) Mo(2) . . -40.2(2) no
Ir(2) Ir(1) C(7) O(7) . . 140.6(8) no
Ir(2) Ir(1) C(27) Mo(1) . . -66.3(1) no
Ir(2) Ir(1) C(27) Mo(2) . . 65.7(1) no
Ir(2) Ir(1) C(27) C(26) . . -175.8(6) no
Ir(2) Ir(1) C(27) C(28) . . 0.0(3) no
Ir(2) Mo(1) Ir(1) Mo(2) . . -50.95(2) no
Ir(2) Mo(1) Ir(1) C(1) . . -174.6(3) no
Ir(2) Mo(1) Ir(1) C(2) . . 79.2(3) no
Ir(2) Mo(1) Ir(1) C(5) . . 114.2(4) no
Ir(2) Mo(1) Ir(1) C(7) . . -54.9(3) no
Ir(2) Mo(1) Ir(1) C(27) . . -89.0(2) no
Ir(2) Mo(1) C(5) O(5) . . 132(3) no
Ir(2) Mo(1) C(6) O(6) . . 176(2) no
Ir(2) Mo(1) C(9) C(10) . . -159.8(4) no
Ir(2) Mo(1) C(9) C(13) . . 84.5(5) no
Ir(2) Mo(1) C(10) C(9) . . 65(1) no
Ir(2) Mo(1) C(10) C(11) . . -179.0(6) no
Ir(2) Mo(1) C(11) C(10) . . 179.3(5) no
Ir(2) Mo(1) C(11) C(12) . . -63.7(8) no
Ir(2) Mo(1) C(12) C(11) . . 154.9(4) no
Ir(2) Mo(1) C(12) C(13) . . -89.2(5) no
Ir(2) Mo(1) C(13) C(9) . . -124.9(5) no
Ir(2) Mo(1) C(13) C(12) . . 118.7(4) no
Ir(2) Mo(1) C(13) C(14) . . -5.2(8) no
Ir(2) Mo(1) C(27) Mo(2) . . 0.2(2) no
Ir(2) Mo(1) C(27) C(26) . . -169.6(4) no
Ir(2) Mo(1) C(27) C(28) . . -47.8(3) no
Ir(2) Mo(1) C(28) Mo(2) . . 62.0(3) no
Ir(2) Mo(1) C(28) C(27) . . 112.2(4) no
Ir(2) Mo(1) C(28) C(29) . . -124.6(5) no
Ir(2) Mo(2) Ir(1) Mo(1) . . 51.31(2) no
Ir(2) Mo(2) Ir(1) C(1) . . 170.0(3) no
Ir(2) Mo(2) Ir(1) C(2) . . -80.5(3) no
Ir(2) Mo(2) Ir(1) C(5) . . 35.7(4) no
Ir(2) Mo(2) Ir(1) C(7) . . -132.3(3) no
Ir(2) Mo(2) Ir(1) C(27) . . 88.9(2) no
Ir(2) Mo(2) C(7) O(7) . . -143(2) no
Ir(2) Mo(2) C(8) O(8) . . -170(2) no
Ir(2) Mo(2) C(15) C(16) . . 178.9(5) no
Ir(2) Mo(2) C(15) C(19) . . 63.9(7) no
Ir(2) Mo(2) C(16) C(15) . . -11(5) no
Ir(2) Mo(2) C(16) C(17) . . 102(5) no
Ir(2) Mo(2) C(17) C(16) . . -173.3(5) no
Ir(2) Mo(2) C(17) C(18) . . -56.4(8) no
Ir(2) Mo(2) C(18) C(17) . . 146.5(6) no
Ir(2) Mo(2) C(18) C(19) . . -97.4(7) no
Ir(2) Mo(2) C(19) C(15) . . -139.0(5) no
Ir(2) Mo(2) C(19) C(18) . . 101.9(7) no
Ir(2) Mo(2) C(19) C(20) . . -8(1) no
Ir(2) Mo(2) C(27) Mo(1) . . -0.2(2) no
Ir(2) Mo(2) C(27) C(26) . . 168.9(5) no
Ir(2) Mo(2) C(27) C(28) . . 47.9(3) no
Ir(2) Mo(2) C(28) Mo(1) . . -62.4(3) no
Ir(2) Mo(2) C(28) C(27) . . -112.3(4) no
Ir(2) Mo(2) C(28) C(29) . . 124.7(6) no
Ir(2) C(6) Mo(1) C(5) . . 91.8(3) no
Ir(2) C(6) Mo(1) C(9) . . -179.2(3) no
Ir(2) C(6) Mo(1) C(10) . . 167.7(3) no
Ir(2) C(6) Mo(1) C(11) . . -158.3(3) no
Ir(2) C(6) Mo(1) C(12) . . -128.0(2) no
Ir(2) C(6) Mo(1) C(13) . . -143.4(3) no
Ir(2) C(6) Mo(1) C(27) . . -8.4(3) no
Ir(2) C(6) Mo(1) C(28) . . -30.8(2) no
Ir(2) C(8) Mo(2) C(7) . . -101.1(3) no
Ir(2) C(8) Mo(2) C(15) . . 129.2(3) no
Ir(2) C(8) Mo(2) C(16) . . 175.2(3) no
Ir(2) C(8) Mo(2) C(17) . . 178.5(3) no
Ir(2) C(8) Mo(2) C(18) . . 148.3(4) no
Ir(2) C(8) Mo(2) C(19) . . 121.8(3) no
Ir(2) C(8) Mo(2) C(27) . . -8.9(3) no
Ir(2) C(8) Mo(2) C(28) . . 20.0(2) no
Ir(2) C(28) Mo(1) C(5) . . -53.0(4) no
Ir(2) C(28) Mo(1) C(6) . . 34.5(2) no
Ir(2) C(28) Mo(1) C(9) . . 113.8(5) no
Ir(2) C(28) Mo(1) C(10) . . -177.6(4) no
Ir(2) C(28) Mo(1) C(11) . . 178.8(2) no
Ir(2) C(28) Mo(1) C(12) . . 147.1(2) no
Ir(2) C(28) Mo(1) C(13) . . 115.7(2) no
Ir(2) C(28) Mo(1) C(27) . . -112.2(4) no
Ir(2) C(28) Mo(2) C(7) . . 71.3(3) no
Ir(2) C(28) Mo(2) C(8) . . -22.0(3) no
Ir(2) C(28) Mo(2) C(15) . . -153.2(3) no
Ir(2) C(28) Mo(2) C(16) . . -175.9(3) no
Ir(2) C(28) Mo(2) C(17) . . -134(1) no
Ir(2) C(28) Mo(2) C(18) . . -97.4(4) no
Ir(2) C(28) Mo(2) C(19) . . -118.5(3) no
Ir(2) C(28) Mo(2) C(27) . . 112.3(4) no
Ir(2) C(28) C(27) Mo(1) . . 70.8(2) no
Ir(2) C(28) C(27) Mo(2) . . -70.2(2) no
Ir(2) C(28) C(27) C(26) . . 175.9(5) no
Ir(2) C(28) C(29) C(30) . . 158.0(5) no
Ir(2) C(28) C(29) C(34) . . -26.2(8) no
Mo(1) Ir(1) Ir(2) Mo(2) . . -117.82(2) no
Mo(1) Ir(1) Ir(2) C(3) . . -109(1) no
Mo(1) Ir(1) Ir(2) C(4) . . 115.6(2) no
Mo(1) Ir(1) Ir(2) C(6) . . 29.3(2) no
Mo(1) Ir(1) Ir(2) C(8) . . -155.2(2) no
Mo(1) Ir(1) Ir(2) C(28) . . -58.5(2) no
Mo(1) Ir(1) Mo(2) C(7) . . -176.4(3) no
Mo(1) Ir(1) Mo(2) C(8) . . 96.0(2) no
Mo(1) Ir(1) Mo(2) C(15) . . -79.2(4) no
Mo(1) Ir(1) Mo(2) C(16) . . -125.7(4) no
Mo(1) Ir(1) Mo(2) C(17) . . -171.7(5) no
Mo(1) Ir(1) Mo(2) C(18) . . 139.5(9) no
Mo(1) Ir(1) Mo(2) C(19) . . -22(1) no
Mo(1) Ir(1) Mo(2) C(27) . . -37.6(2) no
Mo(1) Ir(1) Mo(2) C(28) . . -2.2(2) no
Mo(1) Ir(1) C(1) O(1) . . -120(9) no
Mo(1) Ir(1) C(2) O(2) . . -62.1(6) no
Mo(1) Ir(1) C(5) O(5) . . 179(1) no
Mo(1) Ir(1) C(7) Mo(2) . . 5.6(5) no
Mo(1) Ir(1) C(7) O(7) . . -173.5(6) no
Mo(1) Ir(1) C(27) Mo(2) . . 132.0(2) no
Mo(1) Ir(1) C(27) C(26) . . -109.5(6) no
Mo(1) Ir(1) C(27) C(28) . . 66.3(4) no
Mo(1) Ir(2) Ir(1) Mo(2) . . 117.82(2) no
Mo(1) Ir(2) Ir(1) C(1) . . 35(2) no
Mo(1) Ir(2) Ir(1) C(2) . . -122.5(2) no
Mo(1) Ir(2) Ir(1) C(5) . . -39.5(2) no
Mo(1) Ir(2) Ir(1) C(7) . . 148.7(2) no
Mo(1) Ir(2) Ir(1) C(27) . . 58.5(2) no
Mo(1) Ir(2) Mo(2) C(7) . . -89.2(2) no
Mo(1) Ir(2) Mo(2) C(8) . . -171.6(2) no
Mo(1) Ir(2) Mo(2) C(15) . . 79.3(4) no
Mo(1) Ir(2) Mo(2) C(16) . . 89(5) no
Mo(1) Ir(2) Mo(2) C(17) . . -174.2(4) no
Mo(1) Ir(2) Mo(2) C(18) . . 153.0(4) no
Mo(1) Ir(2) Mo(2) C(19) . . 114.3(3) no
Mo(1) Ir(2) Mo(2) C(27) . . 0.1(1) no
Mo(1) Ir(2) Mo(2) C(28) . . 35.7(2) no
Mo(1) Ir(2) C(3) O(3) . . 170(9) no
Mo(1) Ir(2) C(4) O(4) . . 21.7(1) no
Mo(1) Ir(2) C(6) O(6) . . -178.2(9) no
Mo(1) Ir(2) C(8) Mo(2) . . 13.6(4) no
Mo(1) Ir(2) C(8) O(8) . . -171.2(5) no
Mo(1) Ir(2) C(28) Mo(2) . . -134.8(2) no
Mo(1) Ir(2) C(28) C(27) . . -67.1(4) no
Mo(1) Ir(2) C(28) C(29) . . 107.7(5) no
Mo(1) C(5) Ir(1) Mo(2) . . 22.7(6) no
Mo(1) C(5) Ir(1) C(1) . . -118.0(4) no
Mo(1) C(5) Ir(1) C(2) . . 150.5(4) no
Mo(1) C(5) Ir(1) C(7) . . 126(2) no
Mo(1) C(5) Ir(1) C(27) . . -18.8(4) no
Mo(1) C(6) Ir(2) Mo(2) . . 12.1(4) no
Mo(1) C(6) Ir(2) C(3) . . 135.5(3) no
Mo(1) C(6) Ir(2) C(4) . . -130.2(3) no
Mo(1) C(6) Ir(2) C(8) . . -168(2) no
Mo(1) C(6) Ir(2) C(28) . . 34.2(2) no
Mo(1) C(9) C(10) C(11) . . -65.0(6) no
Mo(1) C(9) C(13) C(12) . . 63.3(5) no
Mo(1) C(9) C(13) C(14) . . -123.1(7) no
Mo(1) C(10) C(9) C(13) . . 67.3(5) no
Mo(1) C(10) C(11) C(12) . . -64.2(5) no
Mo(1) C(11) C(10) C(9) . . 63.6(6) no
Mo(1) C(11) C(12) C(13) . . -64.3(5) no
Mo(1) C(12) C(11) C(10) . . 63.0(5) no
Mo(1) C(12) C(13) C(9) . . -61.2(5) no
Mo(1) C(12) C(13) C(14) . . 125.2(8) no
Mo(1) C(13) C(9) C(10) . . -66.4(6) no
Mo(1) C(13) C(12) C(11) . . 63.9(5) no
Mo(1) C(27) Ir(1) Mo(2) . . -132.0(2) no
Mo(1) C(27) Ir(1) C(1) . . 110.1(3) no
Mo(1) C(27) Ir(1) C(2) . . -71(2) no
Mo(1) C(27) Ir(1) C(5) . . 15.9(3) no
Mo(1) C(27) Ir(1) C(7) . . -159.1(2) no
Mo(1) C(27) Mo(2) C(7) . . 97.6(4) no
Mo(1) C(27) Mo(2) C(8) . . 7.6(4) no
Mo(1) C(27) Mo(2) C(15) . . -140.2(4) no
Mo(1) C(27) Mo(2) C(16) . . -176.0(4) no
Mo(1) C(27) Mo(2) C(17) . . 173.8(4) no
Mo(1) C(27) Mo(2) C(18) . . -112.3(8) no
Mo(1) C(27) Mo(2) C(19) . . -110.7(4) no
Mo(1) C(27) Mo(2) C(28) . . -48.1(3) no
Mo(1) C(27) C(26) C(25a) . . -162.7(8) no
Mo(1) C(27) C(26) C(25) . . -81.4(9) no
Mo(1) C(27) C(28) Mo(2) . . 141.0(2) no
Mo(1) C(27) C(28) C(29) . . -103.9(6) no
Mo(1) C(28) Ir(2) Mo(2) . . 134.8(2) no
Mo(1) C(28) Ir(2) C(3) . . -120.2(3) no
Mo(1) C(28) Ir(2) C(4) . . 45(1) no
Mo(1) C(28) Ir(2) C(6) . . -28.7(2) no
Mo(1) C(28) Ir(2) C(8) . . 153.6(2) no
Mo(1) C(28) Mo(2) C(7) . . 9.0(5) no
Mo(1) C(28) Mo(2) C(8) . . -84.3(4) no
Mo(1) C(28) Mo(2) C(15) . . 144.4(4) no
Mo(1) C(28) Mo(2) C(16) . . 121.7(4) no
Mo(1) C(28) Mo(2) C(17) . . 164.1(9) no
Mo(1) C(28) Mo(2) C(18) . . -159.7(4) no
Mo(1) C(28) Mo(2) C(19) . . 179.2(4) no
Mo(1) C(28) Mo(2) C(27) . . 50.0(4) no
Mo(1) C(28) C(27) Mo(2) . . -141.0(2) no
Mo(1) C(28) C(27) C(26) . . 105.0(6) no
Mo(1) C(28) C(29) C(30) . . -111.7(6) no
Mo(1) C(28) C(29) C(34) . . 64.1(7) no
Mo(2) Ir(1) Ir(2) C(3) . . 9(1) no
Mo(2) Ir(1) Ir(2) C(4) . . -126.6(2) no
Mo(2) Ir(1) Ir(2) C(6) . . 147.1(2) no
Mo(2) Ir(1) Ir(2) C(8) . . -37.4(2) no
Mo(2) Ir(1) Ir(2) C(28) . . 59.4(2) no
Mo(2) Ir(1) Mo(1) C(5) . . -165.2(4) no
Mo(2) Ir(1) Mo(1) C(6) . . -86.7(2) no
Mo(2) Ir(1) Mo(1) C(9) . . -177.0(4) no
Mo(2) Ir(1) Mo(1) C(10) . . 146.6(3) no
Mo(2) Ir(1) Mo(1) C(11) . . 105.3(3) no
Mo(2) Ir(1) Mo(1) C(12) . . 68.9(3) no
Mo(2) Ir(1) Mo(1) C(13) . . 106.3(1) no
Mo(2) Ir(1) Mo(1) C(27) . . 38.0(2) no
Mo(2) Ir(1) Mo(1) C(28) . . 2.3(2) no
Mo(2) Ir(1) C(1) O(1) . . 129(9) no
Mo(2) Ir(1) C(2) O(2) . . 57.7(6) no
Mo(2) Ir(1) C(5) O(5) . . -158.5(9) no
Mo(2) Ir(1) C(7) O(7) . . -179(1) no
Mo(2) Ir(1) C(27) C(26) . . 118.5(6) no
Mo(2) Ir(1) C(27) C(28) . . -65.7(4) no
Mo(2) Ir(2) Ir(1) C(1) . . -83(2) no
Mo(2) Ir(2) Ir(1) C(2) . . 119.7(2) no
Mo(2) Ir(2) Ir(1) C(5) . . -157.3(2) no
Mo(2) Ir(2) Ir(1) C(7) . . 30.9(2) no
Mo(2) Ir(2) Ir(1) C(27) . . -59.3(2) no
Mo(2) Ir(2) Mo(1) C(5) . . 101.6(3) no
Mo(2) Ir(2) Mo(1) C(6) . . -172.4(3) no
Mo(2) Ir(2) Mo(1) C(9) . . -171.3(3) no
Mo(2) Ir(2) Mo(1) C(10) . . 139.0(9) no
Mo(2) Ir(2) Mo(1) C(11) . . -39.4(6) no
Mo(2) Ir(2) Mo(1) C(12) . . -83.9(2) no
Mo(2) Ir(2) Mo(1) C(13) . . -127.3(2) no
Mo(2) Ir(2) Mo(1) C(27) . . -0.2(1) no
Mo(2) Ir(2) Mo(1) C(28) . . -36.1(2) no
Mo(2) Ir(2) C(3) O(3) . . -78(9) no
Mo(2) Ir(2) C(4) O(4) . . -96.1(1) no
Mo(2) Ir(2) C(6) O(6) . . -166.1(5) no
Mo(2) Ir(2) C(8) O(8) . . 175.2(8) no
Mo(2) Ir(2) C(28) C(27) . . 67.7(4) no
Mo(2) Ir(2) C(28) C(29) . . -117.5(5) no
Mo(2) C(7) Ir(1) C(1) . . 131.7(3) no
Mo(2) C(7) Ir(1) C(2) . . -136.5(3) no
Mo(2) C(7) Ir(1) C(5) . . -112(2) no
Mo(2) C(7) Ir(1) C(27) . . 32.8(3) no
Mo(2) C(8) Ir(2) C(3) . . -123.1(3) no
Mo(2) C(8) Ir(2) C(4) . . 142.4(3) no
Mo(2) C(8) Ir(2) C(6) . . -180(2) no
Mo(2) C(8) Ir(2) C(28) . . -22.3(3) no
Mo(2) C(15) C(16) C(17) . . -64.7(5) no
Mo(2) C(15) C(19) C(18) . . 64.1(6) no
Mo(2) C(15) C(19) C(20) . . -121(1) no
Mo(2) C(16) C(15) C(19) . . 65.2(5) no
Mo(2) C(16) C(17) C(18) . . -66.8(7) no
Mo(2) C(17) C(16) C(15) . . 65.6(5) no
Mo(2) C(17) C(18) C(19) . . -63.7(6) no
Mo(2) C(18) C(17) C(16) . . 65.2(6) no
Mo(2) C(18) C(19) C(15) . . -63.3(6) no
Mo(2) C(18) C(19) C(20) . . 120.9(8) no
Mo(2) C(19) C(15) C(16) . . -63.7(5) no
Mo(2) C(19) C(18) C(17) . . 62.1(6) no
Mo(2) C(27) Ir(1) C(1) . . -117.9(3) no
Mo(2) C(27) Ir(1) C(2) . . 61(2) no
Mo(2) C(27) Ir(1) C(5) . . 147.9(3) no
Mo(2) C(27) Ir(1) C(7) . . -27.1(2) no
Mo(2) C(27) Mo(1) C(5) . . -84.6(4) no
Mo(2) C(27) Mo(1) C(6) . . 7.7(4) no
Mo(2) C(27) Mo(1) C(9) . . 166.1(5) no
Mo(2) C(27) Mo(1) C(10) . . -168.1(3) no
Mo(2) C(27) Mo(1) C(11) . . 167.5(3) no
Mo(2) C(27) Mo(1) C(12) . . 132.7(3) no
Mo(2) C(27) Mo(1) C(13) . . 116.2(4) no
Mo(2) C(27) Mo(1) C(28) . . 48.0(3) no
Mo(2) C(27) C(26) C(25a) . . 27(1) no
Mo(2) C(27) C(26) C(25) . . 108.0(9) no
Mo(2) C(27) C(28) C(29) . . 115.0(6) no
Mo(2) C(28) Ir(2) C(3) . . 105.0(3) no
Mo(2) C(28) Ir(2) C(4) . . -89.5(9) no
Mo(2) C(28) Ir(2) C(6) . . -163.5(2) no
Mo(2) C(28) Ir(2) C(8) . . 18.8(2) no
Mo(2) C(28) Mo(1) C(5) . . 9.0(6) no
Mo(2) C(28) Mo(1) C(6) . . 96.4(4) no
Mo(2) C(28) Mo(1) C(9) . . 175.8(5) no
Mo(2) C(28) Mo(1) C(10) . . -115.7(5) no
Mo(2) C(28) Mo(1) C(11) . . -119.2(4) no
Mo(2) C(28) Mo(1) C(12) . . -150.9(4) no
Mo(2) C(28) Mo(1) C(13) . . 177.7(3) no
Mo(2) C(28) Mo(1) C(27) . . -50.3(4) no
Mo(2) C(28) C(27) C(26) . . -113.9(6) no
Mo(2) C(28) C(29) C(30) . . 62.4(8) no
Mo(2) C(28) C(29) C(34) . . -121.8(6) no
O(1) C(1) Ir(1) C(2) . . 5(9) no
O(1) C(1) Ir(1) C(5) . . -79(9) no
O(1) C(1) Ir(1) C(7) . . 94(9) no
O(1) C(1) Ir(1) C(27) . . -175(9) no
O(2) C(2) Ir(1) C(1) . . -178.7(6) no
O(2) C(2) Ir(1) C(5) . . -85.7(6) no
O(2) C(2) Ir(1) C(7) . . 90.7(6) no
O(2) C(2) Ir(1) C(27) . . 2.7(6) no
O(3) C(3) Ir(2) C(4) . . 49(9) no
O(3) C(3) Ir(2) C(6) . . 135(9) no
O(3) C(3) Ir(2) C(8) . . -40(9) no
O(3) C(3) Ir(2) C(28) . . -135(9) no
O(4) C(4) Ir(2) C(3) . . 148.3(1) no
O(4) C(4) Ir(2) C(6) . . 57.0(1) no
O(4) C(4) Ir(2) C(8) . . -126.6(1) no
O(4) C(4) Ir(2) C(28) . . -17.4(1) no
O(5) C(5) Ir(1) C(1) . . 61(1) no
O(5) C(5) Ir(1) C(2) . . -31(1) no
O(5) C(5) Ir(1) C(7) . . -55(3) no
O(5) C(5) Ir(1) C(27) . . 160(1) no
O(5) C(5) Mo(1) C(6) . . 78(3) no
O(5) C(5) Mo(1) C(9) . . -4(3) no
O(5) C(5) Mo(1) C(10) . . -38(3) no
O(5) C(5) Mo(1) C(11) . . -61(3) no
O(5) C(5) Mo(1) C(12) . . -42(3) no
O(5) C(5) Mo(1) C(13) . . 1(3) no
O(5) C(5) Mo(1) C(27) . . -160(3) no
O(5) C(5) Mo(1) C(28) . . 169(2) no
O(6) C(6) Ir(2) C(3) . . -42.7(7) no
O(6) C(6) Ir(2) C(4) . . 51.6(7) no
O(6) C(6) Ir(2) C(8) . . 14(3) no
O(6) C(6) Ir(2) C(28) . . -144.0(7) no
O(6) C(6) Mo(1) C(5) . . -92(2) no
O(6) C(6) Mo(1) C(9) . . -3(2) no
O(6) C(6) Mo(1) C(10) . . -16(2) no
O(6) C(6) Mo(1) C(11) . . 18(2) no
O(6) C(6) Mo(1) C(12) . . 48(2) no
O(6) C(6) Mo(1) C(13) . . 33(2) no
O(6) C(6) Mo(1) C(27) . . 168(2) no
O(6) C(6) Mo(1) C(28) . . 145(2) no
O(7) C(7) Ir(1) C(1) . . -47.4(8) no
O(7) C(7) Ir(1) C(2) . . 44.4(8) no
O(7) C(7) Ir(1) C(5) . . 69(2) no
O(7) C(7) Ir(1) C(27) . . -146.3(8) no
O(7) C(7) Mo(2) C(8) . . -89(2) no
O(7) C(7) Mo(2) C(15) . . 46(2) no
O(7) C(7) Mo(2) C(16) . . 37(2) no
O(7) C(7) Mo(2) C(17) . . 2(2) no
O(7) C(7) Mo(2) C(18) . . -17(2) no
O(7) C(7) Mo(2) C(19) . . 6(2) no
O(7) C(7) Mo(2) C(27) . . 150(2) no
O(7) C(7) Mo(2) C(28) . . 172(2) no
O(8) C(8) Ir(2) C(3) . . 52.1(7) no
O(8) C(8) Ir(2) C(4) . . -42.4(7) no
O(8) C(8) Ir(2) C(6) . . -5(3) no
O(8) C(8) Ir(2) C(28) . . 153.0(6) no
O(8) C(8) Mo(2) C(7) . . 89(2) no
O(8) C(8) Mo(2) C(15) . . -41(2) no
O(8) C(8) Mo(2) C(16) . . 5(2) no
O(8) C(8) Mo(2) C(17) . . 8(2) no
O(8) C(8) Mo(2) C(18) . . -22(1) no
O(8) C(8) Mo(2) C(19) . . -49(2) no
O(8) C(8) Mo(2) C(27) . . -179(1) no
O(8) C(8) Mo(2) C(28) . . -150(1) no
C(1) Ir(1) Ir(2) C(3) . . -74(2) no
C(1) Ir(1) Ir(2) C(4) . . 150(2) no
C(1) Ir(1) Ir(2) C(6) . . 64(2) no
C(1) Ir(1) Ir(2) C(8) . . -120(2) no
C(1) Ir(1) Ir(2) C(28) . . -24(2) no
C(1) Ir(1) Mo(1) C(5) . . 71.2(5) no
C(1) Ir(1) Mo(1) C(6) . . 149.7(4) no
C(1) Ir(1) Mo(1) C(9) . . 59.3(5) no
C(1) Ir(1) Mo(1) C(10) . . 22.9(4) no
C(1) Ir(1) Mo(1) C(11) . . -18.4(4) no
C(1) Ir(1) Mo(1) C(12) . . -54.7(4) no
C(1) Ir(1) Mo(1) C(13) . . -17.4(1) no
C(1) Ir(1) Mo(1) C(27) . . -85.6(4) no
C(1) Ir(1) Mo(1) C(28) . . -121.4(3) no
C(1) Ir(1) Mo(2) C(7) . . -57.7(4) no
C(1) Ir(1) Mo(2) C(8) . . -145.3(3) no
C(1) Ir(1) Mo(2) C(15) . . 39.5(5) no
C(1) Ir(1) Mo(2) C(16) . . -6.9(5) no
C(1) Ir(1) Mo(2) C(17) . . -53.0(6) no
C(1) Ir(1) Mo(2) C(18) . . -101.8(9) no
C(1) Ir(1) Mo(2) C(19) . . 97(1) no
C(1) Ir(1) Mo(2) C(27) . . 81.1(4) no
C(1) Ir(1) Mo(2) C(28) . . 116.5(3) no
C(1) Ir(1) C(27) C(26) . . 0.6(6) no
C(1) Ir(1) C(27) C(28) . . 176.4(4) no
C(2) Ir(1) Ir(2) C(3) . . 129(1) no
C(2) Ir(1) Ir(2) C(4) . . -6.8(3) no
C(2) Ir(1) Ir(2) C(6) . . -93.1(3) no
C(2) Ir(1) Ir(2) C(8) . . 82.4(3) no
C(2) Ir(1) Ir(2) C(28) . . 179.1(3) no
C(2) Ir(1) Mo(1) C(5) . . -35.0(5) no
C(2) Ir(1) Mo(1) C(6) . . 43.4(4) no
C(2) Ir(1) Mo(1) C(9) . . -46.9(5) no
C(2) Ir(1) Mo(1) C(10) . . -83.3(4) no
C(2) Ir(1) Mo(1) C(11) . . -124.6(4) no
C(2) Ir(1) Mo(1) C(12) . . -161.0(4) no
C(2) Ir(1) Mo(1) C(13) . . -123.6(1) no
C(2) Ir(1) Mo(1) C(27) . . 168.1(4) no
C(2) Ir(1) Mo(1) C(28) . . 132.4(3) no
C(2) Ir(1) Mo(2) C(7) . . 51.8(4) no
C(2) Ir(1) Mo(2) C(8) . . -35.8(3) no
C(2) Ir(1) Mo(2) C(15) . . 149.1(5) no
C(2) Ir(1) Mo(2) C(16) . . 102.6(5) no
C(2) Ir(1) Mo(2) C(17) . . 56.6(6) no
C(2) Ir(1) Mo(2) C(18) . . 7.7(9) no
C(2) Ir(1) Mo(2) C(19) . . -153(1) no
C(2) Ir(1) Mo(2) C(27) . . -169.4(3) no
C(2) Ir(1) Mo(2) C(28) . . -134.0(3) no
C(2) Ir(1) C(27) C(26) . . 179(1) no
C(2) Ir(1) C(27) C(28) . . -5(2) no
C(3) Ir(2) Ir(1) C(5) . . -148(1) no
C(3) Ir(2) Ir(1) C(7) . . 40(1) no
C(3) Ir(2) Ir(1) C(27) . . -50(1) no
C(3) Ir(2) Mo(1) C(5) . . -140.7(4) no
C(3) Ir(2) Mo(1) C(6) . . -54.8(4) no
C(3) Ir(2) Mo(1) C(9) . . -53.7(4) no
C(3) Ir(2) Mo(1) C(10) . . -103.4(9) no
C(3) Ir(2) Mo(1) C(11) . . 78.2(7) no
C(3) Ir(2) Mo(1) C(12) . . 33.7(4) no
C(3) Ir(2) Mo(1) C(13) . . -9.7(4) no
C(3) Ir(2) Mo(1) C(27) . . 117.5(3) no
C(3) Ir(2) Mo(1) C(28) . . 81.5(3) no
C(3) Ir(2) Mo(2) C(7) . . 144.2(3) no
C(3) Ir(2) Mo(2) C(8) . . 61.8(3) no
C(3) Ir(2) Mo(2) C(15) . . -47.3(4) no
C(3) Ir(2) Mo(2) C(16) . . -37(5) no
C(3) Ir(2) Mo(2) C(17) . . 59.1(5) no
C(3) Ir(2) Mo(2) C(18) . . 26.3(4) no
C(3) Ir(2) Mo(2) C(19) . . -12.4(4) no
C(3) Ir(2) Mo(2) C(27) . . -126.5(3) no
C(3) Ir(2) Mo(2) C(28) . . -91.0(3) no
C(3) Ir(2) C(28) C(27) . . 172.7(4) no
C(3) Ir(2) C(28) C(29) . . -12.5(6) no
C(4) Ir(2) Ir(1) C(5) . . 76.2(3) no
C(4) Ir(2) Ir(1) C(7) . . -95.7(3) no
C(4) Ir(2) Ir(1) C(27) . . 174.1(3) no
C(4) Ir(2) Mo(1) C(5) . . -29.8(4) no
C(4) Ir(2) Mo(1) C(6) . . 56.1(4) no
C(4) Ir(2) Mo(1) C(9) . . 57.3(4) no
C(4) Ir(2) Mo(1) C(10) . . 7.5(9) no
C(4) Ir(2) Mo(1) C(11) . . -170.8(7) no
C(4) Ir(2) Mo(1) C(12) . . 144.7(3) no
C(4) Ir(2) Mo(1) C(13) . . 101.3(3) no
C(4) Ir(2) Mo(1) C(27) . . -131.6(3) no
C(4) Ir(2) Mo(1) C(28) . . -167.6(3) no
C(4) Ir(2) Mo(2) C(7) . . 35.8(4) no
C(4) Ir(2) Mo(2) C(8) . . -46.6(4) no
C(4) Ir(2) Mo(2) C(15) . . -155.7(4) no
C(4) Ir(2) Mo(2) C(16) . . -146(5) no
C(4) Ir(2) Mo(2) C(17) . . -49.3(5) no
C(4) Ir(2) Mo(2) C(18) . . -82.1(4) no
C(4) Ir(2) Mo(2) C(19) . . -120.8(4) no
C(4) Ir(2) Mo(2) C(27) . . 125.1(3) no
C(4) Ir(2) Mo(2) C(28) . . 160.6(3) no
C(4) Ir(2) C(28) C(27) . . -22(1) no
C(4) Ir(2) C(28) C(29) . . 153.0(9) no
C(5) Ir(1) Ir(2) C(6) . . -10.1(3) no
C(5) Ir(1) Ir(2) C(8) . . 165.4(3) no
C(5) Ir(1) Ir(2) C(28) . . -97.9(3) no
C(5) Ir(1) Mo(1) C(6) . . 78.5(4) no
C(5) Ir(1) Mo(1) C(9) . . -11.9(5) no
C(5) Ir(1) Mo(1) C(10) . . -48.3(5) no
C(5) Ir(1) Mo(1) C(11) . . -89.6(5) no
C(5) Ir(1) Mo(1) C(12) . . -126.0(5) no
C(5) Ir(1) Mo(1) C(13) . . -88.6(1) no
C(5) Ir(1) Mo(1) C(27) . . -156.8(4) no
C(5) Ir(1) Mo(1) C(28) . . 167.4(4) no
C(5) Ir(1) Mo(2) C(7) . . 168.0(5) no
C(5) Ir(1) Mo(2) C(8) . . 80.3(4) no
C(5) Ir(1) Mo(2) C(15) . . -94.8(5) no
C(5) Ir(1) Mo(2) C(16) . . -141.3(5) no
C(5) Ir(1) Mo(2) C(17) . . 172.7(6) no
C(5) Ir(1) Mo(2) C(18) . . 124(1) no
C(5) Ir(1) Mo(2) C(19) . . -37(1) no
C(5) Ir(1) Mo(2) C(27) . . -53.3(5) no
C(5) Ir(1) Mo(2) C(28) . . -17.9(4) no
C(5) Ir(1) C(27) C(26) . . -93.6(6) no
C(5) Ir(1) C(27) C(28) . . 82.2(5) no
C(5) Mo(1) Ir(1) C(7) . . -169.1(5) no
C(5) Mo(1) Ir(1) C(27) . . 156.8(4) no
C(5) Mo(1) Ir(2) C(6) . . -85.9(4) no
C(5) Mo(1) Ir(2) C(8) . . 92.1(4) no
C(5) Mo(1) Ir(2) C(28) . . 137.8(4) no
C(5) Mo(1) C(9) C(10) . . -72.5(6) no
C(5) Mo(1) C(9) C(13) . . 171.9(6) no
C(5) Mo(1) C(10) C(9) . . 103.6(6) no
C(5) Mo(1) C(10) C(11) . . -140.8(6) no
C(5) Mo(1) C(11) C(10) . . 40.2(6) no
C(5) Mo(1) C(11) C(12) . . 157.2(5) no
C(5) Mo(1) C(12) C(11) . . -33.3(7) no
C(5) Mo(1) C(12) C(13) . . 82.6(7) no
C(5) Mo(1) C(13) C(9) . . -9.8(7) no
C(5) Mo(1) C(13) C(12) . . -126.2(6) no
C(5) Mo(1) C(13) C(14) . . 110.0(8) no
C(5) Mo(1) C(27) C(26) . . 105.6(5) no
C(5) Mo(1) C(27) C(28) . . -132.6(4) no
C(5) Mo(1) C(28) C(27) . . 59.3(5) no
C(5) Mo(1) C(28) C(29) . . -177.5(5) no
C(6) Ir(2) Ir(1) C(7) . . 178.0(2) no
C(6) Ir(2) Ir(1) C(27) . . 87.8(2) no
C(6) Ir(2) Mo(1) C(9) . . 1.1(4) no
C(6) Ir(2) Mo(1) C(10) . . -48.6(9) no
C(6) Ir(2) Mo(1) C(11) . . 133.0(7) no
C(6) Ir(2) Mo(1) C(12) . . 88.6(4) no
C(6) Ir(2) Mo(1) C(13) . . 45.1(4) no
C(6) Ir(2) Mo(1) C(27) . . 172.3(3) no
C(6) Ir(2) Mo(1) C(28) . . 136.3(3) no
C(6) Ir(2) Mo(2) C(7) . . -97.6(4) no
C(6) Ir(2) Mo(2) C(8) . . 180.0(4) no
C(6) Ir(2) Mo(2) C(15) . . 70.9(5) no
C(6) Ir(2) Mo(2) C(16) . . 81(5) no
C(6) Ir(2) Mo(2) C(17) . . 177.4(5) no
C(6) Ir(2) Mo(2) C(18) . . 144.5(5) no
C(6) Ir(2) Mo(2) C(19) . . 105.8(4) no
C(6) Ir(2) Mo(2) C(27) . . -8.3(3) no
C(6) Ir(2) Mo(2) C(28) . . 27.2(4) no
C(6) Ir(2) C(28) C(27) . . -95.8(4) no
C(6) Ir(2) C(28) C(29) . . 79.0(5) no
C(6) Mo(1) Ir(1) C(7) . . -90.6(4) no
C(6) Mo(1) Ir(1) C(27) . . -124.7(3) no
C(6) Mo(1) Ir(2) C(8) . . 178.0(4) no
C(6) Mo(1) Ir(2) C(28) . . -136.3(3) no
C(6) Mo(1) C(9) C(10) . . -158.9(6) no
C(6) Mo(1) C(9) C(13) . . 85.5(5) no
C(6) Mo(1) C(10) C(9) . . 23.0(6) no
C(6) Mo(1) C(10) C(11) . . 138.6(5) no
C(6) Mo(1) C(11) C(10) . . -62.2(7) no
C(6) Mo(1) C(11) C(12) . . 54.8(7) no
C(6) Mo(1) C(12) C(11) . . -143.0(5) no
C(6) Mo(1) C(12) C(13) . . -27.2(5) no
C(6) Mo(1) C(13) C(9) . . -89.0(6) no
C(6) Mo(1) C(13) C(12) . . 154.6(5) no
C(6) Mo(1) C(13) C(14) . . 30.8(7) no
C(6) Mo(1) C(27) C(26) . . -162.2(4) no
C(6) Mo(1) C(27) C(28) . . -40.3(4) no
C(6) Mo(1) C(28) C(27) . . 146.7(4) no
C(6) Mo(1) C(28) C(29) . . -90.1(5) no
C(7) Ir(1) Ir(2) C(8) . . -6.5(2) no
C(7) Ir(1) Ir(2) C(28) . . 90.2(3) no
C(7) Ir(1) Mo(1) C(9) . . 179.0(5) no
C(7) Ir(1) Mo(1) C(10) . . 142.7(5) no
C(7) Ir(1) Mo(1) C(11) . . 101.4(4) no
C(7) Ir(1) Mo(1) C(12) . . 65.0(5) no
C(7) Ir(1) Mo(1) C(13) . . 102.3(1) no
C(7) Ir(1) Mo(1) C(27) . . 34.1(4) no
C(7) Ir(1) Mo(1) C(28) . . -1.7(4) no
C(7) Ir(1) Mo(2) C(8) . . -87.6(4) no
C(7) Ir(1) Mo(2) C(15) . . 97.2(5) no
C(7) Ir(1) Mo(2) C(16) . . 50.7(5) no
C(7) Ir(1) Mo(2) C(17) . . 4.7(6) no
C(7) Ir(1) Mo(2) C(18) . . -44.1(9) no
C(7) Ir(1) Mo(2) C(19) . . 155(1) no
C(7) Ir(1) Mo(2) C(27) . . 138.8(4) no
C(7) Ir(1) Mo(2) C(28) . . 174.2(3) no
C(7) Ir(1) C(27) C(26) . . 91.4(6) no
C(7) Ir(1) C(27) C(28) . . -92.9(4) no
C(7) Mo(2) Ir(1) C(27) . . -138.8(4) no
C(7) Mo(2) Ir(2) C(8) . . 82.4(3) no
C(7) Mo(2) Ir(2) C(28) . . -124.9(3) no
C(7) Mo(2) C(15) C(16) . . -14.5(8) no
C(7) Mo(2) C(15) C(19) . . -129.4(6) no
C(7) Mo(2) C(16) C(15) . . 167.6(7) no
C(7) Mo(2) C(16) C(17) . . -79.6(7) no
C(7) Mo(2) C(17) C(16) . . 96.0(7) no
C(7) Mo(2) C(17) C(18) . . -147.1(8) no
C(7) Mo(2) C(18) C(17) . . 34.6(8) no
C(7) Mo(2) C(18) C(19) . . 150.7(7) no
C(7) Mo(2) C(19) C(15) . . 76.4(8) no
C(7) Mo(2) C(19) C(18) . . -43(1) no
C(7) Mo(2) C(19) C(20) . . -152(1) no
C(7) Mo(2) C(27) C(26) . . -93.2(5) no
C(7) Mo(2) C(27) C(28) . . 145.7(4) no
C(7) Mo(2) C(28) C(27) . . -41.0(5) no
C(7) Mo(2) C(28) C(29) . . -164.0(5) no
C(8) Ir(2) Ir(1) C(27) . . -96.7(2) no
C(8) Ir(2) Mo(1) C(9) . . 179.2(4) no
C(8) Ir(2) Mo(1) C(10) . . 129.4(9) no
C(8) Ir(2) Mo(1) C(11) . . -48.9(7) no
C(8) Ir(2) Mo(1) C(12) . . -93.4(4) no
C(8) Ir(2) Mo(1) C(13) . . -136.8(4) no
C(8) Ir(2) Mo(1) C(27) . . -9.7(3) no
C(8) Ir(2) Mo(1) C(28) . . -45.6(3) no
C(8) Ir(2) Mo(2) C(15) . . -109.1(4) no
C(8) Ir(2) Mo(2) C(16) . . -99(5) no
C(8) Ir(2) Mo(2) C(17) . . -2.6(5) no
C(8) Ir(2) Mo(2) C(18) . . -35.5(4) no
C(8) Ir(2) Mo(2) C(19) . . -74.1(4) no
C(8) Ir(2) Mo(2) C(27) . . 171.7(3) no
C(8) Ir(2) Mo(2) C(28) . . -152.7(3) no
C(8) Ir(2) C(28) C(27) . . 86.4(4) no
C(8) Ir(2) C(28) C(29) . . -98.8(5) no
C(8) Mo(2) Ir(1) C(27) . . 133.6(3) no
C(8) Mo(2) Ir(2) C(28) . . 152.7(3) no
C(8) Mo(2) C(15) C(16) . . 101.8(7) no
C(8) Mo(2) C(15) C(19) . . -13.2(7) no
C(8) Mo(2) C(16) C(15) . . -107.2(7) no
C(8) Mo(2) C(16) C(17) . . 5.6(8) no
C(8) Mo(2) C(17) C(16) . . -175.5(7) no
C(8) Mo(2) C(17) C(18) . . -58.6(7) no
C(8) Mo(2) C(18) C(17) . . 117.2(8) no
C(8) Mo(2) C(18) C(19) . . -126.7(8) no
C(8) Mo(2) C(19) C(15) . . 169.6(6) no
C(8) Mo(2) C(19) C(18) . . 50.6(8) no
C(8) Mo(2) C(19) C(20) . . -59(1) no
C(8) Mo(2) C(27) C(26) . . 176.8(5) no
C(8) Mo(2) C(27) C(28) . . 55.8(4) no
C(8) Mo(2) C(28) C(27) . . -134.3(4) no
C(8) Mo(2) C(28) C(29) . . 102.7(5) no
C(9) Mo(1) Ir(1) C(27) . . 144.9(5) no
C(9) Mo(1) Ir(2) C(28) . . -135.2(4) no
C(9) Mo(1) C(10) C(11) . . 115.5(8) no
C(9) Mo(1) C(11) C(10) . . -37.5(5) no
C(9) Mo(1) C(11) C(12) . . 79.5(5) no
C(9) Mo(1) C(12) C(11) . . -78.4(5) no
C(9) Mo(1) C(12) C(13) . . 37.5(5) no
C(9) Mo(1) C(13) C(12) . . -116.4(7) no
C(9) Mo(1) C(13) C(14) . . 119.8(9) no
C(9) Mo(1) C(27) C(26) . . -3.8(8) no
C(9) Mo(1) C(27) C(28) . . 118.1(7) no
C(9) Mo(1) C(28) C(27) . . -133.9(5) no
C(9) Mo(1) C(28) C(29) . . -10.7(8) no
C(9) C(10) Mo(1) C(11) . . -115.5(8) no
C(9) C(10) Mo(1) C(12) . . -79.0(5) no
C(9) C(10) Mo(1) C(13) . . -37.9(5) no
C(9) C(10) Mo(1) C(27) . . -160.9(5) no
C(9) C(10) Mo(1) C(28) . . -121.3(6) no
C(9) C(10) C(11) C(12) . . -0.6(9) no
C(9) C(13) Mo(1) C(10) . . 37.4(5) no
C(9) C(13) Mo(1) C(11) . . 79.1(6) no
C(9) C(13) Mo(1) C(12) . . 116.4(7) no
C(9) C(13) Mo(1) C(27) . . 145.5(5) no
C(9) C(13) Mo(1) C(28) . . -178.3(5) no
C(9) C(13) C(12) C(11) . . 2.7(8) no
C(10) Mo(1) Ir(1) C(27) . . 108.5(4) no
C(10) Mo(1) Ir(2) C(28) . . 175.1(9) no
C(10) Mo(1) C(9) C(13) . . -115.6(8) no
C(10) Mo(1) C(11) C(12) . . 117.0(7) no
C(10) Mo(1) C(12) C(11) . . -37.0(5) no
C(10) Mo(1) C(12) C(13) . . 78.8(5) no
C(10) Mo(1) C(13) C(12) . . -79.0(6) no
C(10) Mo(1) C(13) C(14) . . 157.2(9) no
C(10) Mo(1) C(27) C(26) . . 22.1(5) no
C(10) Mo(1) C(27) C(28) . . 143.9(4) no
C(10) Mo(1) C(28) C(27) . . -65.4(6) no
C(10) Mo(1) C(28) C(29) . . 57.8(7) no
C(10) C(9) Mo(1) C(11) . . 37.7(5) no
C(10) C(9) Mo(1) C(12) . . 78.8(6) no
C(10) C(9) Mo(1) C(13) . . 115.6(8) no
C(10) C(9) Mo(1) C(27) . . 39.4(9) no
C(10) C(9) Mo(1) C(28) . . 118.6(7) no
C(10) C(9) C(13) C(12) . . -3.1(9) no
C(10) C(9) C(13) C(14) . . 170.5(7) no
C(10) C(11) Mo(1) C(12) . . -117.0(7) no
C(10) C(11) Mo(1) C(13) . . -79.6(5) no
C(10) C(11) Mo(1) C(27) . . 143.2(5) no
C(10) C(11) Mo(1) C(28) . . 176.6(5) no
C(10) C(11) C(12) C(13) . . -1.3(8) no
C(11) Mo(1) Ir(1) C(27) . . 67.3(3) no
C(11) Mo(1) Ir(2) C(28) . . -3.3(6) no
C(11) Mo(1) C(9) C(13) . . -77.9(5) no
C(11) Mo(1) C(12) C(13) . . 115.9(7) no
C(11) Mo(1) C(13) C(12) . . -37.3(5) no
C(11) Mo(1) C(13) C(14) . . -161.1(8) no
C(11) Mo(1) C(27) C(26) . . -2.3(5) no
C(11) Mo(1) C(27) C(28) . . 119.5(4) no
C(11) Mo(1) C(28) C(27) . . -69.0(4) no
C(11) Mo(1) C(28) C(29) . . 54.2(5) no
C(11) C(10) Mo(1) C(12) . . 36.5(5) no
C(11) C(10) Mo(1) C(13) . . 77.7(5) no
C(11) C(10) Mo(1) C(27) . . -45.4(6) no
C(11) C(10) Mo(1) C(28) . . -5.7(8) no
C(11) C(10) C(9) C(13) . . 2.3(9) no
C(11) C(12) Mo(1) C(13) . . -115.9(7) no
C(11) C(12) Mo(1) C(27) . . 85.5(5) no
C(11) C(12) Mo(1) C(28) . . 121.5(5) no
C(11) C(12) C(13) C(14) . . -170.8(7) no
C(12) Mo(1) Ir(1) C(27) . . 30.9(4) no
C(12) Mo(1) Ir(2) C(28) . . -47.8(3) no
C(12) Mo(1) C(9) C(13) . . -36.9(5) no
C(12) Mo(1) C(13) C(14) . . -123.8(9) no
C(12) Mo(1) C(27) C(26) . . -37.2(5) no
C(12) Mo(1) C(27) C(28) . . 84.7(4) no
C(12) Mo(1) C(28) C(27) . . -100.6(4) no
C(12) Mo(1) C(28) C(29) . . 22.6(5) no
C(12) C(11) Mo(1) C(13) . . 37.4(4) no
C(12) C(11) Mo(1) C(27) . . -99.8(5) no
C(12) C(11) Mo(1) C(28) . . -66.3(5) no
C(12) C(13) Mo(1) C(27) . . 29.1(6) no
C(12) C(13) Mo(1) C(28) . . 65.3(5) no
C(13) Mo(1) Ir(1) C(27) . . 68.2(1) no
C(13) Mo(1) Ir(2) C(28) . . -91.2(3) no
C(13) Mo(1) C(27) C(26) . . -53.6(6) no
C(13) Mo(1) C(27) C(28) . . 68.2(5) no
C(13) Mo(1) C(28) C(27) . . -132.1(4) no
C(13) Mo(1) C(28) C(29) . . -8.9(5) no
C(13) C(9) Mo(1) C(27) . . -76.2(8) no
C(13) C(9) Mo(1) C(28) . . 3.0(9) no
C(13) C(12) Mo(1) C(27) . . -158.6(5) no
C(13) C(12) Mo(1) C(28) . . -122.7(5) no
C(14) C(13) Mo(1) C(27) . . -94.8(8) no
C(14) C(13) Mo(1) C(28) . . -58.5(8) no
C(15) Mo(2) Ir(1) C(27) . . -41.6(4) no
C(15) Mo(2) Ir(2) C(28) . . 43.6(4) no
C(15) Mo(2) C(16) C(17) . . 112.8(9) no
C(15) Mo(2) C(17) C(16) . . -39.6(6) no
C(15) Mo(2) C(17) C(18) . . 77.3(7) no
C(15) Mo(2) C(18) C(17) . . -80.5(7) no
C(15) Mo(2) C(18) C(19) . . 35.6(6) no
C(15) Mo(2) C(19) C(18) . . -119(1) no
C(15) Mo(2) C(19) C(20) . . 131(1) no
C(15) Mo(2) C(27) C(26) . . 28.9(5) no
C(15) Mo(2) C(27) C(28) . . -92.1(4) no
C(15) Mo(2) C(28) C(27) . . 94.5(4) no
C(15) Mo(2) C(28) C(29) . . -28.6(6) no
C(15) C(16) Mo(2) C(17) . . -112.8(9) no
C(15) C(16) Mo(2) C(18) . . -76.6(6) no
C(15) C(16) Mo(2) C(19) . . -36.8(5) no
C(15) C(16) Mo(2) C(27) . . 76.7(6) no
C(15) C(16) Mo(2) C(28) . . 40.0(8) no
C(15) C(16) C(17) C(18) . . -1(1) no
C(15) C(19) Mo(2) C(16) . . 39.1(6) no
C(15) C(19) Mo(2) C(17) . . 81.7(7) no
C(15) C(19) Mo(2) C(18) . . 119(1) no
C(15) C(19) Mo(2) C(27) . . -59.6(6) no
C(15) C(19) Mo(2) C(28) . . -91.3(6) no
C(15) C(19) C(18) C(17) . . -1(1) no
C(16) Mo(2) Ir(1) C(27) . . -88.0(4) no
C(16) Mo(2) Ir(2) C(28) . . 54(5) no
C(16) Mo(2) C(15) C(19) . . -115.0(9) no
C(16) Mo(2) C(17) C(18) . . 116.9(9) no
C(16) Mo(2) C(18) C(17) . . -37.6(6) no
C(16) Mo(2) C(18) C(19) . . 78.5(7) no
C(16) Mo(2) C(19) C(18) . . -80.0(8) no
C(16) Mo(2) C(19) C(20) . . 171(1) no
C(16) Mo(2) C(27) C(26) . . -6.8(6) no
C(16) Mo(2) C(27) C(28) . . -127.8(4) no
C(16) Mo(2) C(28) C(27) . . 71.8(5) no
C(16) Mo(2) C(28) C(29) . . -51.3(7) no
C(16) C(15) Mo(2) C(17) . . 39.1(6) no
C(16) C(15) Mo(2) C(18) . . 79.9(7) no
C(16) C(15) Mo(2) C(19) . . 115.0(9) no
C(16) C(15) Mo(2) C(27) . . -113.8(6) no
C(16) C(15) Mo(2) C(28) . . -149.9(6) no
C(16) C(15) C(19) C(18) . . 0.4(9) no
C(16) C(15) C(19) C(20) . . 175(1) no
C(16) C(17) Mo(2) C(18) . . -116.9(9) no
C(16) C(17) Mo(2) C(19) . . -80.3(7) no
C(16) C(17) Mo(2) C(27) . . 16(1) no
C(16) C(17) Mo(2) C(28) . . -63(1) no
C(16) C(17) C(18) C(19) . . 2(1) no
C(17) Mo(2) Ir(1) C(27) . . -134.1(5) no
C(17) Mo(2) Ir(2) C(28) . . 150.1(5) no
C(17) Mo(2) C(15) C(19) . . -75.9(7) no
C(17) Mo(2) C(18) C(19) . . 116(1) no
C(17) Mo(2) C(19) C(18) . . -37.4(7) no
C(17) Mo(2) C(19) C(20) . . -147(1) no
C(17) Mo(2) C(27) C(26) . . -17.1(8) no
C(17) Mo(2) C(27) C(28) . . -138.1(5) no
C(17) Mo(2) C(28) C(27) . . 114(1) no
C(17) Mo(2) C(28) C(29) . . -9(1) no
C(17) C(16) Mo(2) C(18) . . 36.2(6) no
C(17) C(16) Mo(2) C(19) . . 76.0(7) no
C(17) C(16) Mo(2) C(27) . . -170.5(6) no
C(17) C(16) Mo(2) C(28) . . 152.9(6) no
C(17) C(16) C(15) C(19) . . 0.5(9) no
C(17) C(18) Mo(2) C(19) . . -116(1) no
C(17) C(18) Mo(2) C(27) . . -114(1) no
C(17) C(18) Mo(2) C(28) . . -155.7(6) no
C(17) C(18) C(19) C(20) . . -177.0(8) no
C(18) Mo(2) Ir(1) C(27) . . 177.1(9) no
C(18) Mo(2) Ir(2) C(28) . . 117.3(4) no
C(18) Mo(2) C(15) C(19) . . -35.1(6) no
C(18) Mo(2) C(19) C(20) . . -109(2) no
C(18) Mo(2) C(27) C(26) . . 57(1) no
C(18) Mo(2) C(27) C(28) . . -64.2(9) no
C(18) Mo(2) C(28) C(27) . . 150.3(4) no
C(18) Mo(2) C(28) C(29) . . 27.3(7) no
C(18) C(17) Mo(2) C(19) . . 36.6(6) no
C(18) C(17) Mo(2) C(27) . . 133.3(8) no
C(18) C(17) Mo(2) C(28) . . 54(1) no
C(18) C(19) Mo(2) C(27) . . -178.7(7) no
C(18) C(19) Mo(2) C(28) . . 149.6(7) no
C(19) Mo(2) Ir(1) C(27) . . 16(1) no
C(19) Mo(2) Ir(2) C(28) . . 78.6(4) no
C(19) Mo(2) C(27) C(26) . . 58.5(6) no
C(19) Mo(2) C(27) C(28) . . -62.5(5) no
C(19) Mo(2) C(28) C(27) . . 129.2(4) no
C(19) Mo(2) C(28) C(29) . . 6.2(6) no
C(19) C(15) Mo(2) C(27) . . 131.2(6) no
C(19) C(15) Mo(2) C(28) . . 95.1(6) no
C(19) C(18) Mo(2) C(27) . . 3(1) no
C(19) C(18) Mo(2) C(28) . . -39.6(9) no
C(20) C(19) Mo(2) C(27) . . 72(1) no
C(20) C(19) Mo(2) C(28) . . 40(1) no
C(21) C(22) C(21a) C(22a) . . 167.5(5) no
C(21) C(22) C(22a) C(21a) . . -14.2(6) no
C(21) C(22) C(22a) C(23a) . . -135.8(2) no
C(21) C(22) C(22a) C(23) . . -150.3(3) no
C(21) C(22) C(23a) C(22a) . . 133.1(2) no
C(21) C(22) C(23a) C(23) . . -68(4) no
C(21) C(22) C(23a) C(24a) . . -83(5) no
C(21) C(22) C(23a) C(24) . . -136(4) no
C(21) C(22) C(23) C(22a) . . 154.0(3) no
C(21) C(22) C(23) C(23a) . . 128(4) no
C(21) C(22) C(23) C(24a) . . -125(7) no
C(21) C(22) C(23) C(24) . . -173(3) no
C(21) C(22a) C(21a) C(22) . . -11.5(5) no
C(21) C(22a) C(22) C(21a) . . 14.2(6) no
C(21) C(22a) C(22) C(23a) . . 135.8(2) no
C(21) C(22a) C(22) C(23) . . 150.3(3) no
C(21) C(22a) C(23a) C(22) . . -34.8(2) no
C(21) C(22a) C(23a) C(23) . . -55(3) no
C(21) C(22a) C(23a) C(24a) . . -73(3) no
C(21) C(22a) C(23a) C(24) . . -129(3) no
C(21) C(22a) C(23) C(22) . . -21.8(2) no
C(21) C(22a) C(23) C(23a) . . 131(3) no
C(21) C(22a) C(23) C(24a) . . -137(7) no
C(21) C(22a) C(23) C(24) . . -170(2) no
C(21a) C(22) C(21) C(22a) . . -4.0(2) no
C(21a) C(22) C(22a) C(23a) . . -121.6(4) no
C(21a) C(22) C(22a) C(23) . . -136.1(3) no
C(21a) C(22) C(23a) C(22a) . . 13.6(2) no
C(21a) C(22) C(23a) C(23) . . 172(3) no
C(21a) C(22) C(23a) C(24a) . . 158(2) no
C(21a) C(22) C(23a) C(24) . . 104(3) no
C(21a) C(22) C(23) C(22a) . . 15.0(2) no
C(21a) C(22) C(23) C(23a) . . -11(5) no
C(21a) C(22) C(23) C(24a) . . 95.6(1) no
C(21a) C(22) C(23) C(24) . . 48(6) no
C(21a) C(22a) C(21) C(22) . . 175.1(2) no
C(21a) C(22a) C(22) C(23a) . . 121.6(4) no
C(21a) C(22a) C(22) C(23) . . 136.1(3) no
C(21a) C(22a) C(23a) C(22) . . -163.0(2) no
C(21a) C(22a) C(23a) C(23) . . 176(4) no
C(21a) C(22a) C(23a) C(24a) . . 159(3) no
C(21a) C(22a) C(23a) C(24) . . 103(3) no
C(21a) C(22a) C(23) C(22) . . -158.4(3) no
C(21a) C(22a) C(23) C(23a) . . -6(6) no
C(21a) C(22a) C(23) C(24a) . . 86(9) no
C(21a) C(22a) C(23) C(24) . . 53(6) no
C(22) C(21) C(22a) C(23a) . . 48.4(2) no
C(22) C(21) C(22a) C(23) . . 22.1(2) no
C(22) C(21a) C(22a) C(23a) . . 117.0(5) no
C(22) C(21a) C(22a) C(23) . . 120.2(5) no
C(22) C(22a) C(23a) C(23) . . -20.7(2) no
C(22) C(22a) C(23a) C(24a) . . -37.8(2) no
C(22) C(22a) C(23a) C(24) . . -94.0(2) no
C(22) C(22a) C(23) C(23a) . . 152.8(2) no
C(22) C(22a) C(23) C(24a) . . -115.2(3) no
C(22) C(22a) C(23) C(24) . . -148.4(2) no
C(22) C(23a) C(22a) C(23) . . 20.7(2) no
C(22) C(23a) C(23) C(22a) . . -4(3) no
C(22) C(23a) C(23) C(24a) . . -153(4) no
C(22) C(23a) C(23) C(24) . . -118(2) no
C(22) C(23a) C(24a) C(23) . . 27(4) no
C(22) C(23a) C(24a) C(24) . . -108(2) no
C(22) C(23a) C(24a) C(25a) . . 152(2) no
C(22) C(23a) C(24a) C(25) . . -144(2) no
C(22) C(23a) C(24) C(23) . . 67(2) no
C(22) C(23a) C(24) C(24a) . . 90(2) no
C(22) C(23a) C(24) C(25) . . 145(2) no
C(22) C(23) C(22a) C(23a) . . -152.8(2) no
C(22) C(23) C(23a) C(22a) . . 4(3) no
C(22) C(23) C(23a) C(24a) . . 153(4) no
C(22) C(23) C(23a) C(24) . . 118(2) no
C(22) C(23) C(24a) C(23a) . . -96(8) no
C(22) C(23) C(24a) C(24) . . -57(8) no
C(22) C(23) C(24a) C(25a) . . -168(6) no
C(22) C(23) C(24a) C(25) . . -82(9) no
C(22) C(23) C(24) C(23a) . . -60(4) no
C(22) C(23) C(24) C(24a) . . 158(5) no
C(22) C(23) C(24) C(25) . . 179(3) no
C(22a) C(21) C(22) C(23a) . . -119.2(2) no
C(22a) C(21) C(22) C(23) . . -153.8(2) no
C(22a) C(21a) C(22) C(23a) . . -59.4(5) no
C(22a) C(21a) C(22) C(23) . . -53.2(4) no
C(22a) C(22) C(23a) C(23) . . 158.6(2) no
C(22a) C(22) C(23a) C(24a) . . 144.2(2) no
C(22a) C(22) C(23a) C(24) . . 90.4(2) no
C(22a) C(22) C(23) C(23a) . . -25.6(2) no
C(22a) C(22) C(23) C(24a) . . 80.7(3) no
C(22a) C(22) C(23) C(24) . . 32.6(2) no
C(22a) C(23a) C(22) C(23) . . -158.6(2) no
C(22a) C(23a) C(23) C(24a) . . -149(4) no
C(22a) C(23a) C(23) C(24) . . -114(2) no
C(22a) C(23a) C(24a) C(23) . . 33(4) no
C(22a) C(23a) C(24a) C(24) . . -101(3) no
C(22a) C(23a) C(24a) C(25a) . . 159(2) no
C(22a) C(23a) C(24a) C(25) . . -137(2) no
C(22a) C(23a) C(24) C(23) . . 78(3) no
C(22a) C(23a) C(24) C(24a) . . 101(2) no
C(22a) C(23a) C(24) C(25) . . 157(2) no
C(22a) C(23) C(22) C(23a) . . 25.6(2) no
C(22a) C(23) C(23a) C(24a) . . 149(4) no
C(22a) C(23) C(23a) C(24) . . 114(2) no
C(22a) C(23) C(24a) C(23a) . . -78(6) no
C(22a) C(23) C(24a) C(24) . . -39(7) no
C(22a) C(23) C(24a) C(25a) . . -151(5) no
C(22a) C(23) C(24a) C(25) . . -64(8) no
C(22a) C(23) C(24) C(23a) . . -56(2) no
C(22a) C(23) C(24) C(24a) . . 162(3) no
C(22a) C(23) C(24) C(25) . . -176(2) no
C(23a) C(22) C(22a) C(23) . . -14.5(1) no
C(23a) C(22) C(23) C(24a) . . 106(8) no
C(23a) C(22) C(23) C(24) . . 58(2) no
C(23a) C(22a) C(22) C(23) . . 14.5(1) no
C(23a) C(22a) C(23) C(24a) . . 92(6) no
C(23a) C(22a) C(23) C(24) . . 59(2) no
C(23a) C(23) C(24a) C(24) . . 39(4) no
C(23a) C(23) C(24a) C(25a) . . -72(5) no
C(23a) C(23) C(24a) C(25) . . 14(6) no
C(23a) C(23) C(24) C(24a) . . -142(4) no
C(23a) C(23) C(24) C(25) . . -121(3) no
C(23a) C(24a) C(23) C(24) . . -39(4) no
C(23a) C(24a) C(24) C(23) . . 23(3) no
C(23a) C(24a) C(24) C(25) . . -137(2) no
C(23a) C(24a) C(25a) C(25) . . 95(2) no
C(23a) C(24a) C(25a) C(26) . . 60(2) no
C(23a) C(24a) C(25) C(24) . . 38(2) no
C(23a) C(24a) C(25) C(25a) . . -108(2) no
C(23a) C(24a) C(25) C(26) . . -75(1) no
C(23a) C(24) C(23) C(24a) . . 142(4) no
C(23a) C(24) C(24a) C(23) . . -23(3) no
C(23a) C(24) C(24a) C(25a) . . 106(2) no
C(23a) C(24) C(24a) C(25) . . 137(2) no
C(23a) C(24) C(25) C(24a) . . -51(2) no
C(23a) C(24) C(25) C(25a) . . -25(2) no
C(23a) C(24) C(25) C(26) . . 28(2) no
C(23) C(22) C(23a) C(24a) . . -14(2) no
C(23) C(22) C(23a) C(24) . . -68(2) no
C(23) C(22a) C(23a) C(24a) . . -17(2) no
C(23) C(22a) C(23a) C(24) . . -73(2) no
C(23) C(23a) C(24a) C(24) . . -134(4) no
C(23) C(23a) C(24a) C(25a) . . 125(5) no
C(23) C(23a) C(24a) C(25) . . -170(4) no
C(23) C(23a) C(24) C(24a) . . 23(2) no
C(23) C(23a) C(24) C(25) . . 79(3) no
C(23) C(24a) C(23a) C(24) . . 134(4) no
C(23) C(24a) C(24) C(25) . . -160(3) no
C(23) C(24a) C(25a) C(25) . . 130(4) no
C(23) C(24a) C(25a) C(26) . . 95(4) no
C(23) C(24a) C(25) C(24) . . 31(4) no
C(23) C(24a) C(25) C(25a) . . -115(4) no
C(23) C(24a) C(25) C(26) . . -82(4) no
C(23) C(24) C(23a) C(24a) . . -23(2) no
C(23) C(24) C(24a) C(25a) . . 129(3) no
C(23) C(24) C(24a) C(25) . . 160(3) no
C(23) C(24) C(25) C(24a) . . -12(2) no
C(23) C(24) C(25) C(25a) . . 14(2) no
C(23) C(24) C(25) C(26) . . 67(2) no
C(24a) C(23a) C(23) C(24) . . 35(3) no
C(24a) C(23a) C(24) C(25) . . 56(2) no
C(24a) C(23) C(23a) C(24) . . -35(3) no
C(24a) C(23) C(24) C(25) . . 21(3) no
C(24a) C(24) C(25) C(25a) . . 26(1) no
C(24a) C(24) C(25) C(26) . . 79(2) no
C(24a) C(25a) C(25) C(24) . . -23(1) no
C(24a) C(25a) C(25) C(26) . . -139(1) no
C(24a) C(25a) C(26) C(25) . . 40(1) no
C(24a) C(25a) C(26) C(27) . . 157(1) no
C(24a) C(25) C(25a) C(26) . . 139(1) no
C(24a) C(25) C(26) C(25a) . . -30.9(9) no
C(24a) C(25) C(26) C(27) . . -140.6(8) no
C(24) C(23a) C(24a) C(25a) . . -100(2) no
C(24) C(23a) C(24a) C(25) . . -36(1) no
C(24) C(23) C(24a) C(25a) . . -111(3) no
C(24) C(23) C(24a) C(25) . . -25(3) no
C(24) C(24a) C(25a) C(25) . . 30(2) no
C(24) C(24a) C(25a) C(26) . . -6(2) no
C(24) C(24a) C(25) C(25a) . . -146(2) no
C(24) C(24a) C(25) C(26) . . -113(2) no
C(24) C(25) C(24a) C(25a) . . 146(2) no
C(24) C(25) C(25a) C(26) . . 116(1) no
C(24) C(25) C(26) C(25a) . . -75(1) no
C(24) C(25) C(26) C(27) . . 175(1) no
C(25a) C(24a) C(24) C(25) . . -31(2) no
C(25a) C(24a) C(25) C(26) . . 33(1) no
C(25a) C(25) C(26) C(27) . . -110(1) no
C(25a) C(26) C(27) C(28) . . 114(1) no
C(25) C(24a) C(25a) C(26) . . -35(1) no
C(25) C(25a) C(26) C(27) . . 117.1(9) no
C(25) C(26) C(27) C(28) . . -164.4(9) no
C(26) C(27) Mo(1) C(28) . . -121.8(6) no
C(26) C(27) Mo(2) C(28) . . 121.0(6) no
C(26) C(27) C(28) C(29) . . 1(1) no
C(27) Ir(1) Ir(2) C(28) . . 0.0(2) no
C(27) Ir(1) Mo(1) C(28) . . -35.8(3) no
C(27) Ir(1) Mo(2) C(28) . . 35.4(3) no
C(27) Mo(1) Ir(2) C(28) . . 36.0(2) no
C(27) Mo(1) C(28) C(29) . . 123.2(6) no
C(27) Mo(2) Ir(2) C(28) . . -35.5(2) no
C(27) Mo(2) C(28) C(29) . . -123.0(6) no
C(27) C(28) C(29) C(30) . . -28(1) no
C(27) C(28) C(29) C(34) . . 147.6(6) no
C(28) C(29) C(30) C(31) . . 177.4(6) no
C(28) C(29) C(34) C(33) . . -176.3(6) no
C(29) C(30) C(31) C(32) . . -2(1) no
C(29) C(34) C(33) C(32) . . 0(1) no
C(30) C(29) C(34) C(33) . . 0(1) no
C(30) C(31) C(32) C(33) . . 2(1) no
C(30) C(31) C(32) C(35) . . -177.0(7) no
C(31) C(30) C(29) C(34) . . 1(1) no
C(31) C(32) C(33) C(34) . . 0(1) no
C(31) C(32) C(35) C(35) . 2_665 166(1) no
C(32) C(35) C(35) C(32) 2_665 2_665 180.0000 no
C(33) C(32) C(35) C(35) . 2_665 -12(2) no
C(34) C(33) C(32) C(35) . . 178.3(7) no
